data_1546438
loop_
_publ_author_name
'Chen, Chia-Hsiang'
'Krylov, Denis'
'Avdoshenko, Stanislav'
'Liu, Fupin'
'Spree, Lukas'
'Yadav, Ravi'
'Alvertis, Antonis'
'Hozoi, Liviu'
'Nenkov, Konstantin'
'Kostanyan, Aram'
'Greber, Thomas'
'Wolter, A.'
'Popov, Alexey A.'

_publ_section_title
;
 Selective arc-discharge synthesis of Dy2S-clusterfullerenes and their
 isomer-dependent single molecule magnetism
;
_journal_name_full 'Chem. Sci.'
_journal_paper_doi 10.1039/C7SC02395B
_journal_year 2017
_chemical_formula_moiety ;Dy2S@C3v(8)-C82/Ni(OEP)/2(C7H8);
_chemical_formula_sum 'C132 H60 Dy2 N4 Ni S'
_chemical_formula_weight 2117.61
_chemical_name_common ;Dy2S@C3v(8)-C82/Ni(OEP)/2(C7H8);
_chemical_name_systematic Dy2S@C3v(8)-C82/Ni(OEP)/2(C7H8)
_space_group_crystal_system monoclinic
_space_group_IT_number 12
_space_group_name_Hall '-C 2y'
_space_group_name_H-M_alt 'C 1 2/m 1'
_symmetry_space_group_name_Hall '-C 2y'
_symmetry_space_group_name_H-M 'C 1 2/m 1'
_atom_sites_solution_hydrogens geom
_audit_creation_method SHELXL-2016/6
_audit_update_record
;
2017-05-21 deposited with the CCDC.
2017-06-30 downloaded from the CCDC.
;
_cell_angle_alpha 90
_cell_angle_beta 97.74(3)
_cell_angle_gamma 90
_cell_formula_units_Z 4
_cell_length_a 25.250(5)
_cell_length_b 14.860(3)
_cell_length_c 20.460(4)
_cell_measurement_reflns_used 56365
_cell_measurement_temperature 100(2)
_cell_measurement_theta_max 30
_cell_measurement_theta_min 1
_cell_volume 7607(3)
_computing_cell_refinement XDS
_computing_data_collection XDS
_computing_data_reduction XDS
_computing_structure_refinement 'SHELXL-2016/6 (Sheldrick, 2016)'
_computing_structure_solution 'SHELXT 2014/5 (Sheldrick, 2014)'
_diffrn_ambient_temperature 100(2)
_diffrn_measured_fraction_theta_full 0.959
_diffrn_measured_fraction_theta_max 0.911
_diffrn_measurement_device_type MAR225CCD
_diffrn_measurement_method 'phi scan'
_diffrn_radiation_type synchrotron
_diffrn_radiation_wavelength 0.89429
_diffrn_reflns_av_R_equivalents 0.2753
_diffrn_reflns_av_unetI/netI 0.2024
_diffrn_reflns_Laue_measured_fraction_full 0.959
_diffrn_reflns_Laue_measured_fraction_max 0.911
_diffrn_reflns_limit_h_max 31
_diffrn_reflns_limit_h_min -32
_diffrn_reflns_limit_k_max 19
_diffrn_reflns_limit_k_min -19
_diffrn_reflns_limit_l_max 26
_diffrn_reflns_limit_l_min -26
_diffrn_reflns_number 56365
_diffrn_reflns_point_group_measured_fraction_full 0.959
_diffrn_reflns_point_group_measured_fraction_max 0.911
_diffrn_reflns_theta_full 32.451
_diffrn_reflns_theta_max 36.099
_diffrn_reflns_theta_min 2.258
_diffrn_source 'BESSY BL MX-14.3'
_exptl_absorpt_coefficient_mu 4.092
_exptl_absorpt_correction_type none
_exptl_crystal_colour black
_exptl_crystal_density_diffrn 1.849
_exptl_crystal_description block
_exptl_crystal_F_000 4224
_exptl_crystal_size_max 0.1
_exptl_crystal_size_mid 0.1
_exptl_crystal_size_min 0.05
_refine_diff_density_max 1.760
_refine_diff_density_min -1.397
_refine_diff_density_rms 0.164
_refine_ls_extinction_coef 0.0038(5)
_refine_ls_extinction_expression Fc^*^=kFc[1+0.001xFc^2^\l^3^/sin(2\q)]^-1/4^
_refine_ls_extinction_method 'SHELXL-2016/6 (Sheldrick 2016)'
_refine_ls_goodness_of_fit_ref 1.065
_refine_ls_hydrogen_treatment constr
_refine_ls_matrix_type full
_refine_ls_number_parameters 1082
_refine_ls_number_reflns 8627
_refine_ls_number_restraints 956
_refine_ls_restrained_S_all 1.032
_refine_ls_R_factor_all 0.2340
_refine_ls_R_factor_gt 0.1630
_refine_ls_shift/su_max 0.006
_refine_ls_shift/su_mean 0.001
_refine_ls_structure_factor_coef Fsqd
_refine_ls_weighting_details 'w=1/[\s^2^(Fo^2^)+(0.1528P)^2^+233.2237P] where P=(Fo^2^+2Fc^2^)/3'
_refine_ls_weighting_scheme calc
_refine_ls_wR_factor_gt 0.4063
_refine_ls_wR_factor_ref 0.4406
_reflns_Friedel_coverage 0.000
_reflns_number_gt 4462
_reflns_number_total 8627
_reflns_threshold_expression 'I > 2\s(I)'
_cod_data_source_file c7sc02395b2.cif
_cod_data_source_block shelx
_cod_database_code 1546438
_shelx_shelxl_version_number 2016/6
_shelx_space_group_comment
;
The symmetry employed for this shelxl refinement is uniquely defined
by the following loop, which should always be used as a source of
symmetry information in preference to the above space-group names.
They are only intended as comments.
;

loop_
_space_group_symop_operation_xyz
'x, y, z'
'-x, y, -z'
'x+1/2, y+1/2, z'
'-x+1/2, y+1/2, -z'
'-x, -y, -z'
'x, -y, z'
'-x+1/2, -y+1/2, -z'
'x+1/2, -y+1/2, z'

loop_
_atom_site_label
_atom_site_type_symbol
_atom_site_fract_x
_atom_site_fract_y
_atom_site_fract_z
_atom_site_U_iso_or_equiv
_atom_site_adp_type
_atom_site_occupancy
_atom_site_site_symmetry_order
_atom_site_calc_flag
_atom_site_refinement_flags_posn
_atom_site_refinement_flags_adp
_atom_site_refinement_flags_occupancy
_atom_site_disorder_assembly
_atom_site_disorder_group
Ni1P Ni 0.48477(7) 0.500000 0.57970(9) 0.0298(6) Uani 1 2 d S T P A 1
N1P N 0.5441(4) 0.500000 0.6528(6) 0.033(3) Uani 1 2 d S T P A 1
N2P N 0.4837(3) 0.6324(5) 0.5809(5) 0.0282(19) Uani 1 1 d . . . A 1
N3P N 0.4236(5) 0.500000 0.5094(6) 0.030(3) Uani 1 2 d S T P A 1
C1P C 0.6083(4) 0.5444(9) 0.7379(5) 0.040(3) Uani 1 1 d . . . A 1
C2P C 0.5694(4) 0.5744(10) 0.6832(5) 0.039(3) Uani 1 1 d . . . A 1
C3P C 0.5575(4) 0.6629(10) 0.6689(6) 0.040(3) Uani 1 1 d . . . A 1
H3P H 0.577215 0.707432 0.693015 0.048 Uiso 1 1 calc R U . A 1
C4P C 0.5169(4) 0.6882(8) 0.6196(6) 0.038(3) Uani 1 1 d . . . A 1
C5P C 0.5030(4) 0.7813(8) 0.6074(8) 0.047(3) Uani 1 1 d . . . A 1
C6P C 0.4602(5) 0.7823(9) 0.5587(7) 0.048(3) Uani 1 1 d . . . A 1
C7P C 0.4499(4) 0.6885(9) 0.5425(6) 0.040(3) Uani 1 1 d . . . A 1
C8P C 0.4094(4) 0.6600(8) 0.4961(6) 0.036(3) Uani 1 1 d . . . A 1
H8P H 0.389250 0.703903 0.471720 0.044 Uiso 1 1 calc R U . A 1
C9P C 0.3963(4) 0.5728(7) 0.4825(5) 0.029(2) Uani 1 1 d . . . A 1
C10P C 0.3513(4) 0.5448(8) 0.4341(5) 0.032(2) Uani 1 1 d . . . A 1
C11P C 0.3123(4) 0.6093(9) 0.3979(5) 0.036(3) Uani 1 1 d . . . A 1
H11A H 0.294958 0.580760 0.358049 0.043 Uiso 1 1 calc R U . A 1
H11B H 0.331503 0.661563 0.384994 0.043 Uiso 1 1 calc R U . A 1
C12P C 0.2699(5) 0.6397(11) 0.4398(6) 0.054(4) Uani 1 1 d . . . A 1
H12A H 0.245803 0.680890 0.414888 0.081 Uiso 1 1 calc R U . A 1
H12B H 0.250407 0.588309 0.451954 0.081 Uiso 1 1 calc R U . A 1
H12C H 0.286933 0.669070 0.478885 0.081 Uiso 1 1 calc R U . A 1
C13P C 0.4296(5) 0.8532(12) 0.5301(9) 0.068(5) Uani 1 1 d . . . A 1
H13A H 0.424768 0.844688 0.482692 0.082 Uiso 1 1 calc R U . A 1
H13B H 0.449809 0.908329 0.539359 0.082 Uiso 1 1 calc R U . A 1
C14P C 0.3743(6) 0.8666(12) 0.5518(10) 0.074(5) Uani 1 1 d . . . A 1
H14A H 0.356965 0.917181 0.528957 0.111 Uiso 1 1 calc R U . A 1
H14B H 0.353121 0.813493 0.541639 0.111 Uiso 1 1 calc R U . A 1
H14C H 0.378247 0.877351 0.598499 0.111 Uiso 1 1 calc R U . A 1
C15P C 0.5292(5) 0.8600(9) 0.6464(9) 0.060(4) Uani 1 1 d . . . A 1
H15A H 0.519741 0.915121 0.622230 0.072 Uiso 1 1 calc R U . A 1
H15B H 0.567657 0.853133 0.650290 0.072 Uiso 1 1 calc R U . A 1
C16P C 0.5129(7) 0.8683(13) 0.7151(11) 0.090(7) Uani 1 1 d . . . A 1
H16A H 0.530717 0.919102 0.737299 0.136 Uiso 1 1 calc R U . A 1
H16B H 0.474947 0.876586 0.711717 0.136 Uiso 1 1 calc R U . A 1
H16C H 0.522890 0.814562 0.739793 0.136 Uiso 1 1 calc R U . A 1
C17P C 0.6398(4) 0.6086(12) 0.7848(6) 0.053(4) Uani 1 1 d . . . A 1
H17A H 0.671549 0.578279 0.806140 0.064 Uiso 1 1 calc R U . A 1
H17B H 0.651336 0.658973 0.760034 0.064 Uiso 1 1 calc R U . A 1
C18P C 0.6084(5) 0.6431(11) 0.8362(6) 0.055(4) Uani 1 1 d . . . A 1
H18A H 0.630032 0.683673 0.864851 0.082 Uiso 1 1 calc R U . A 1
H18B H 0.577293 0.674228 0.815289 0.082 Uiso 1 1 calc R U . A 1
H18C H 0.597502 0.593549 0.861386 0.082 Uiso 1 1 calc R U . A 1
C1A C 0.4164(9) 0.500000 0.6769(11) 0.062(5) Uani 1 2 d S TU P B 1
C2A C 0.3816(13) 0.396(3) 0.6555(18) 0.057(6) Uani 0.5 1 d . U P B 1
C3A C 0.3961(13) 0.331(3) 0.7052(17) 0.052(6) Uani 0.5 1 d . U P B 1
C4A C 0.4403(14) 0.357(3) 0.7512(19) 0.058(6) Uani 0.5 1 d . U P B 1
C5A C 0.4514(10) 0.455(2) 0.7304(13) 0.055(5) Uani 0.5 1 d . U P B 1
C6A C 0.4701(7) 0.500000 0.7821(10) 0.060(4) Uani 1 2 d S TU P B 1
C7A C 0.4809(6) 0.500000 0.8478(10) 0.061(4) Uani 1 2 d S TU P B 1
C8A C 0.4670(12) 0.398(3) 0.8626(16) 0.060(6) Uani 0.5 1 d . U P B 1
C9A C 0.450(2) 0.330(4) 0.816(2) 0.051(6) Uani 0.5 1 d . U P B 1
C10A C 0.4063(14) 0.268(3) 0.840(2) 0.055(6) Uani 0.5 1 d . U P B 1
C11A C 0.3871(11) 0.275(2) 0.9028(15) 0.049(6) Uani 0.5 1 d . U P B 1
C12A C 0.4082(12) 0.349(3) 0.9476(16) 0.052(6) Uani 0.5 1 d . U P B 1
C13A C 0.4507(10) 0.405(2) 0.9299(13) 0.050(5) Uani 0.5 1 d . U P B 1
C14A C 0.4502(7) 0.500000 0.9501(9) 0.051(4) Uani 1 2 d S TU P B 1
C15A C 0.4147(11) 0.532(2) 0.9842(13) 0.061(6) Uani 0.5 1 d . U P B 1
C16A C 0.3729(8) 0.500000 1.0030(11) 0.079(5) Uani 1 2 d DS TU P B 1
C17A C 0.3782(10) 0.3966(19) 0.9871(16) 0.069(6) Uani 0.5 1 d D U P B 1
C18A C 0.3261(10) 0.354(2) 0.9821(14) 0.058(6) Uani 0.5 1 d D U P B 1
C19A C 0.2873(11) 0.423(2) 0.998(2) 0.060(7) Uani 0.5 1 d D U P B 1
C20A C 0.3187(8) 0.500000 1.0156(9) 0.065(5) Uani 1 2 d DS TU P B 1
C21A C 0.3013(16) 0.590(3) 1.002(3) 0.065(7) Uani 0.5 1 d . U P B 1
C22A C 0.2501(13) 0.610(2) 0.9749(15) 0.065(6) Uani 0.5 1 d D U P B 1
C23A C 0.2171(11) 0.5291(19) 0.9556(14) 0.062(6) Uani 0.5 1 d D U P B 1
C24A C 0.2349(13) 0.428(3) 0.9659(16) 0.057(6) Uani 0.5 1 d . U P B 1
C25A C 0.2127(10) 0.370(2) 0.9209(15) 0.050(5) Uani 0.5 1 d . U P B 1
C26A C 0.1746(11) 0.394(3) 0.8636(15) 0.052(5) Uani 0.5 1 d . U P B 1
C27A C 0.1606(8) 0.500000 0.8479(12) 0.066(5) Uani 1 2 d S TU P B 1
C28A C 0.1788(10) 0.556(2) 0.8990(14) 0.066(6) Uani 0.5 1 d D U P B 1
C29A C 0.1920(11) 0.644(2) 0.8779(14) 0.054(6) Uani 0.5 1 d D U P B 1
C30A C 0.183(2) 0.659(5) 0.811(4) 0.053(7) Uani 0.5 1 d . U P B 1
C31A C 0.1677(14) 0.605(3) 0.7643(19) 0.057(6) Uani 0.5 1 d . U P B 1
C32A C 0.1526(7) 0.500000 0.7802(11) 0.063(5) Uani 1 2 d S TU P B 1
C33A C 0.1592(9) 0.458(2) 0.7276(15) 0.059(6) Uani 0.5 1 d . U P B 1
C34A C 0.1804(8) 0.500000 0.6716(12) 0.071(5) Uani 1 2 d S TU P B 1
C35A C 0.1825(11) 0.607(2) 0.6960(16) 0.061(6) Uani 0.5 1 d . U P B 1
C36A C 0.2223(15) 0.661(3) 0.682(2) 0.066(7) Uani 0.5 1 d . U P B 1
C37A C 0.2511(14) 0.616(3) 0.6347(16) 0.057(6) Uani 0.5 1 d . U P B 1
C38A C 0.2568(10) 0.500000 0.6093(11) 0.072(5) Uani 1 2 d S TU P B 1
C39A C 0.2209(13) 0.463(2) 0.6326(15) 0.073(6) Uani 0.5 1 d . U P B 1
C40A C 0.2303(13) 0.379(2) 0.6506(17) 0.069(7) Uani 0.5 1 d D U P B 1
C41A C 0.2852(13) 0.352(2) 0.6446(15) 0.059(7) Uani 0.5 1 d D U P B 1
C42A C 0.3287(13) 0.413(3) 0.629(2) 0.049(6) Uani 0.5 1 d . U P B 1
C43A C 0.3125(8) 0.500000 0.6092(9) 0.058(4) Uani 1 2 d S TU P B 1
C44A C 0.3451(16) 0.584(4) 0.624(2) 0.056(7) Uani 0.5 1 d . U P B 1
C45A C 0.3080(13) 0.654(3) 0.6416(17) 0.050(6) Uani 0.5 1 d . U P B 1
C46A C 0.3309(11) 0.720(2) 0.6813(13) 0.059(6) Uani 0.5 1 d D U P B 1
C47A C 0.3841(12) 0.712(2) 0.7145(14) 0.058(6) Uani 0.5 1 d D U P B 1
C48A C 0.4210(13) 0.634(2) 0.7105(15) 0.045(5) Uani 0.5 1 d . U P B 1
C49A C 0.3984(13) 0.567(3) 0.6628(13) 0.050(5) Uani 0.5 1 d . U P B 1
C50A C 0.4541(11) 0.603(3) 0.7675(15) 0.054(6) Uani 0.5 1 d . U P B 1
C51A C 0.451(2) 0.658(3) 0.8255(18) 0.057(7) Uani 0.5 1 d D U P B 1
C52A C 0.4192(16) 0.733(3) 0.8237(15) 0.065(7) Uani 0.5 1 d D U P B 1
C53A C 0.3862(12) 0.758(2) 0.7742(15) 0.071(6) Uani 0.5 1 d D U P B 1
C54A C 0.3341(12) 0.797(2) 0.7763(15) 0.067(6) Uani 0.5 1 d D U P B 1
C55A C 0.3206(14) 0.787(4) 0.8350(15) 0.072(7) Uani 0.5 1 d D U P B 1
C56A C 0.3538(11) 0.777(2) 0.8959(14) 0.073(7) Uani 0.5 1 d D U P B 1
C57A C 0.4025(13) 0.741(2) 0.8863(15) 0.068(7) Uani 0.5 1 d D U P B 1
C58A C 0.4259(10) 0.6736(19) 0.9260(12) 0.058(6) Uani 0.5 1 d D U P B 1
C59A C 0.3965(13) 0.634(2) 0.9742(16) 0.060(7) Uani 0.5 1 d D U P B 1
C60A C 0.3470(13) 0.664(2) 0.9799(16) 0.066(7) Uani 0.5 1 d D U P B 1
C61A C 0.3242(10) 0.733(2) 0.9400(13) 0.067(7) Uani 0.5 1 d D U P B 1
C62A C 0.2340(14) 0.679(2) 0.9268(14) 0.060(6) Uani 0.5 1 d D U P B 1
C63A C 0.2698(11) 0.731(3) 0.9102(13) 0.061(6) Uani 0.5 1 d D U P B 1
C64A C 0.2281(13) 0.732(2) 0.7920(16) 0.056(5) Uani 0.5 1 d . U P B 1
C65A C 0.2684(11) 0.761(2) 0.8434(13) 0.061(6) Uani 0.5 1 d D U P B 1
C66A C 0.2439(17) 0.726(4) 0.726(3) 0.058(7) Uani 0.5 1 d . U P B 1
C67A C 0.2985(10) 0.755(2) 0.7267(14) 0.057(6) Uani 0.5 1 d D U P B 1
C68A C 0.4608(11) 0.630(2) 0.8905(14) 0.057(6) Uani 0.5 1 d D U P B 1
C69A C 0.4724(10) 0.544(2) 0.9006(13) 0.055(5) Uani 0.5 1 d . U P B 1
C70A C 0.3625(12) 0.243(2) 0.7955(17) 0.052(5) Uani 0.5 1 d . U P B 1
C71A C 0.3540(12) 0.271(2) 0.7260(15) 0.050(5) Uani 0.5 1 d . U P B 1
C72A C 0.3005(11) 0.281(2) 0.6916(14) 0.054(5) Uani 0.5 1 d D U P B 1
C73A C 0.2562(11) 0.267(3) 0.730(2) 0.051(7) Uani 0.5 1 d D U P B 1
C74A C 0.2622(12) 0.246(2) 0.8025(16) 0.050(5) Uani 0.5 1 d . U P B 1
C75A C 0.3341(10) 0.254(2) 0.8934(15) 0.048(5) Uani 0.5 1 d . U P B 1
C76A C 0.3017(14) 0.291(2) 0.9354(15) 0.050(6) Uani 0.5 1 d . U P B 1
C77A C 0.2441(13) 0.299(2) 0.9065(16) 0.046(6) Uani 0.5 1 d . U P B 1
C78A C 0.2286(11) 0.277(2) 0.8377(16) 0.051(5) Uani 0.5 1 d . U P B 1
C79A C 0.2110(11) 0.323(2) 0.7023(17) 0.060(7) Uani 0.5 1 d D U P B 1
C80A C 0.1772(14) 0.373(3) 0.7459(19) 0.056(6) Uani 0.5 1 d . U P B 1
C81A C 0.1915(19) 0.329(4) 0.812(4) 0.050(7) Uani 0.5 1 d . U P B 1
C82A C 0.3134(14) 0.226(3) 0.8205(19) 0.053(6) Uani 0.5 1 d . U P B 1
C1S C 0.3157(8) 0.000000 0.8166(12) 0.076(8) Uani 1 2 d S T P C 1
C2S C 0.3696(8) 0.000000 0.8259(12) 0.060(6) Uani 1 2 d S T P C 1
H2S H 0.387984 0.000000 0.868482 0.072 Uiso 1 2 calc R U P C 1
C3S C 0.3989(8) 0.000000 0.7703(11) 0.056(5) Uani 1 2 d S T P C 1
H3S H 0.436089 0.000000 0.776653 0.067 Uiso 1 2 calc R U P C 1
C4S C 0.3712(9) 0.000000 0.7073(10) 0.063(6) Uani 1 2 d S T P C 1
H4S H 0.388821 0.000000 0.670207 0.075 Uiso 1 2 calc R U P C 1
C5S C 0.3149(8) 0.000000 0.7019(13) 0.076(8) Uani 1 2 d S T P C 1
H5S H 0.295624 0.000000 0.659854 0.091 Uiso 1 2 calc R U P C 1
C6S C 0.2882(10) 0.000000 0.7519(13) 0.079(8) Uani 1 2 d S T P C 1
H6S H 0.251002 0.000000 0.745056 0.095 Uiso 1 2 calc R U P C 1
C7S C 0.2873(9) 0.000000 0.8728(10) 0.081(9) Uani 1 2 d S T P C 1
H7SA H 0.249558 0.000000 0.858279 0.122 Uiso 1 2 calc R U P C 1
H7SB H 0.296723 -0.052748 0.898928 0.122 Uiso 0.5 1 calc R U P C 1
H7SC H 0.296723 0.052748 0.898928 0.122 Uiso 0.5 1 calc R U P C 1
Dy1 Dy 0.30926(13) 0.500000 0.71496(15) 0.0472(14) Uani 0.247(4) 2 d S TU P D 2
S1 S 0.3319(4) 0.4419(9) 0.8184(6) 0.052(3) Uani 0.312(3) 1 d . . P D 2
Dy2 Dy 0.25433(12) 0.500000 0.86397(16) 0.0831(17) Uani 0.379(4) 2 d S TU P D 2
Dy3 Dy 0.2962(2) 0.4277(3) 0.88616(19) 0.0743(15) Uani 0.242(3) 1 d . U P E 3
S2 S 0.2908(6) 0.500000 0.7757(7) 0.072(5) Uani 0.375(5) 2 d S T P E 3
Dy4 Dy 0.3579(3) 0.4080(4) 0.7763(4) 0.0625(18) Uani 0.177(3) 1 d . U P F 4
Dy5 Dy 0.3835(3) 0.4433(6) 0.8013(5) 0.094(3) Uani 0.157(3) 1 d . U P G 5
Dy6 Dy 0.2740(7) 0.4275(9) 0.8673(8) 0.025(4) Uani 0.043(3) 1 d . U P H 6
Dy7 Dy 0.3364(7) 0.4230(14) 0.7473(10) 0.082(4) Uani 0.068(3) 1 d . U P I 7
C11S C 0.0488(11) 0.443(3) 0.9349(13) 0.057(6) Uani 0.5 1 d . U P J -1
C12S C 0.0198(9) 0.488(4) 0.8870(10) 0.059(6) Uani 0.5 1 d . U P J -1
H12S H -0.001099 0.459631 0.852259 0.071 Uiso 0.5 1 calc R U P J -1
C13S C 0.0229(12) 0.592(3) 0.8927(14) 0.060(6) Uani 0.5 1 d . U P J -1
H13S H 0.003849 0.626998 0.860080 0.072 Uiso 0.5 1 calc R U P J -1
C14S C 0.0524(18) 0.632(4) 0.943(2) 0.060(6) Uani 0.5 1 d . U P J -1
H14S H 0.052885 0.694133 0.946797 0.072 Uiso 0.5 1 calc R U P J -1
C15S C 0.0831(12) 0.578(3) 0.9921(15) 0.060(6) Uani 0.5 1 d . U P J -1
H15S H 0.104919 0.605099 1.027016 0.071 Uiso 0.5 1 calc R U P J -1
C16S C 0.0796(10) 0.481(3) 0.9863(12) 0.059(6) Uani 0.5 1 d . U P J -1
H16S H 0.098779 0.444790 1.018137 0.070 Uiso 0.5 1 calc R U P J -1
C17S C 0.042(2) 0.341(3) 0.926(2) 0.075(14) Uani 0.5 1 d . . P J -1
H17C H 0.063784 0.310621 0.961764 0.113 Uiso 0.5 1 calc R U P J -1
H17D H 0.005386 0.324867 0.926290 0.113 Uiso 0.5 1 calc R U P J -1
H17E H 0.053381 0.323145 0.885027 0.113 Uiso 0.5 1 calc R U P J -1

loop_
_atom_site_aniso_label
_atom_site_aniso_U_11
_atom_site_aniso_U_22
_atom_site_aniso_U_33
_atom_site_aniso_U_23
_atom_site_aniso_U_13
_atom_site_aniso_U_12
Ni1P 0.0142(9) 0.0487(13) 0.0256(10) 0.000 -0.0006(7) 0.000
N1P 0.014(5) 0.052(9) 0.035(7) 0.000 0.009(5) 0.000
N2P 0.019(4) 0.018(4) 0.046(5) -0.003(4) -0.002(4) -0.003(3)
N3P 0.023(6) 0.035(8) 0.030(6) 0.000 0.004(5) 0.000
C1P 0.013(4) 0.080(9) 0.028(5) 0.001(5) 0.004(4) -0.005(5)
C2P 0.017(5) 0.076(10) 0.026(5) -0.009(6) 0.003(4) -0.011(5)
C3P 0.017(5) 0.065(9) 0.039(6) -0.003(6) 0.006(4) -0.003(5)
C4P 0.029(5) 0.043(7) 0.042(6) -0.017(5) 0.004(5) -0.011(5)
C5P 0.019(5) 0.028(7) 0.091(10) -0.019(6) 0.005(6) -0.006(4)
C6P 0.027(6) 0.044(8) 0.076(9) -0.014(7) 0.014(6) -0.009(5)
C7P 0.014(4) 0.048(8) 0.058(7) 0.003(6) 0.007(5) 0.003(5)
C8P 0.029(5) 0.030(6) 0.048(6) 0.001(5) -0.001(5) 0.002(5)
C9P 0.019(4) 0.022(5) 0.044(6) 0.007(5) -0.005(4) 0.004(4)
C10P 0.019(5) 0.053(7) 0.022(5) 0.007(4) -0.004(4) 0.002(4)
C11P 0.018(5) 0.060(8) 0.028(5) -0.001(5) 0.002(4) 0.003(5)
C12P 0.028(6) 0.090(11) 0.044(7) 0.002(7) 0.009(5) 0.020(7)
C13P 0.030(6) 0.083(12) 0.091(12) -0.014(10) 0.008(7) 0.006(7)
C14P 0.050(8) 0.056(10) 0.119(15) -0.014(10) 0.022(9) -0.007(7)
C15P 0.040(7) 0.036(8) 0.106(12) -0.033(8) 0.017(8) -0.007(6)
C16P 0.059(10) 0.067(12) 0.144(19) -0.050(12) 0.014(11) -0.010(9)
C17P 0.018(5) 0.097(12) 0.043(7) 0.001(7) -0.002(5) -0.014(6)
C18P 0.044(7) 0.082(11) 0.039(7) -0.015(7) 0.006(6) -0.017(7)
C1A 0.048(9) 0.096(12) 0.049(9) 0.000 0.032(8) 0.000
C2A 0.044(11) 0.080(13) 0.052(11) -0.011(11) 0.019(10) 0.006(10)
C3A 0.040(10) 0.063(13) 0.058(11) -0.014(11) 0.024(10) 0.011(10)
C4A 0.044(11) 0.077(13) 0.055(12) -0.012(11) 0.015(10) 0.019(10)
C5A 0.033(9) 0.093(12) 0.042(9) -0.016(9) 0.015(9) 0.007(9)
C6A 0.027(7) 0.111(12) 0.045(8) 0.000 0.010(7) 0.000
C7A 0.016(6) 0.121(12) 0.045(8) 0.000 0.005(7) 0.000
C8A 0.034(10) 0.107(13) 0.038(10) -0.004(11) 0.004(9) 0.012(10)
C9A 0.037(11) 0.083(13) 0.038(11) -0.008(11) 0.018(10) 0.019(11)
C10A 0.043(11) 0.071(12) 0.056(12) 0.002(11) 0.019(10) 0.016(10)
C11A 0.035(10) 0.069(12) 0.044(11) 0.008(10) 0.010(9) 0.010(10)
C12A 0.037(11) 0.082(13) 0.035(11) 0.019(10) -0.008(9) 0.002(11)
C13A 0.024(9) 0.087(12) 0.038(10) 0.011(10) -0.001(8) 0.006(9)
C14A 0.022(7) 0.088(11) 0.041(8) 0.000 -0.001(6) 0.000
C15A 0.049(10) 0.091(13) 0.037(9) 0.004(9) -0.013(9) -0.015(9)
C16A 0.062(10) 0.123(13) 0.045(9) 0.000 -0.015(8) 0.000
C17A 0.064(12) 0.101(14) 0.038(10) 0.010(11) -0.009(10) 0.001(12)
C18A 0.062(12) 0.083(13) 0.023(9) 0.017(10) -0.008(10) 0.003(12)
C19A 0.060(13) 0.094(14) 0.024(10) 0.009(11) 0.000(11) -0.008(12)
C20A 0.058(9) 0.100(12) 0.035(8) 0.000 0.001(8) 0.000
C21A 0.056(12) 0.095(13) 0.042(11) -0.013(11) -0.002(11) -0.010(11)
C22A 0.057(12) 0.093(14) 0.048(11) -0.011(11) 0.025(10) -0.006(12)
C23A 0.048(11) 0.091(15) 0.051(10) 0.002(10) 0.020(10) -0.001(10)
C24A 0.040(12) 0.092(14) 0.044(10) 0.017(11) 0.028(10) -0.010(11)
C25A 0.029(10) 0.074(13) 0.052(11) 0.009(10) 0.024(9) -0.013(9)
C26A 0.029(10) 0.078(13) 0.052(11) 0.005(11) 0.011(9) -0.010(10)
C27A 0.036(8) 0.098(12) 0.064(10) 0.000 0.004(8) 0.000
C28A 0.043(10) 0.089(13) 0.067(11) -0.005(11) 0.015(10) 0.005(10)
C29A 0.037(11) 0.081(13) 0.051(11) -0.004(11) 0.027(10) 0.002(10)
C30A 0.027(12) 0.079(14) 0.057(12) 0.007(12) 0.016(11) 0.009(11)
C31A 0.021(10) 0.088(14) 0.061(12) 0.009(11) 0.001(10) 0.005(10)
C32A 0.020(7) 0.104(12) 0.061(9) 0.000 -0.006(7) 0.000
C33A 0.022(9) 0.095(13) 0.055(10) -0.007(10) -0.010(9) 0.002(9)
C34A 0.040(8) 0.102(12) 0.064(10) 0.000 -0.013(8) 0.000
C35A 0.032(9) 0.082(13) 0.064(12) 0.013(11) -0.012(10) 0.005(10)
C36A 0.050(12) 0.086(14) 0.058(12) 0.011(12) -0.012(11) 0.006(11)
C37A 0.043(11) 0.085(13) 0.044(11) 0.019(10) 0.005(10) 0.005(11)
C38A 0.061(10) 0.105(12) 0.045(9) 0.000 -0.006(8) 0.000
C39A 0.066(11) 0.091(13) 0.050(11) 0.008(10) -0.029(10) -0.018(10)
C40A 0.078(13) 0.071(13) 0.050(12) -0.001(11) -0.015(12) -0.018(12)
C41A 0.068(13) 0.072(13) 0.036(10) -0.014(10) 0.003(12) -0.011(13)
C42A 0.047(12) 0.074(12) 0.028(10) -0.022(9) 0.017(11) -0.008(11)
C43A 0.058(9) 0.087(11) 0.028(7) 0.000 -0.001(7) 0.000
C44A 0.062(13) 0.075(12) 0.029(10) 0.003(10) 0.000(12) -0.012(12)
C45A 0.053(12) 0.054(12) 0.039(10) 0.010(9) -0.003(11) -0.013(11)
C46A 0.064(12) 0.052(11) 0.057(11) 0.000(10) -0.008(11) -0.007(11)
C47A 0.063(12) 0.056(12) 0.057(11) 0.006(11) 0.017(11) -0.018(11)
C48A 0.045(8) 0.057(9) 0.037(8) 0.006(7) 0.019(7) -0.010(7)
C49A 0.053(11) 0.075(13) 0.028(9) 0.006(10) 0.030(9) -0.006(10)
C50A 0.034(10) 0.086(13) 0.042(10) -0.004(10) 0.002(9) -0.015(10)
C51A 0.048(12) 0.079(14) 0.041(12) -0.007(12) 0.000(11) -0.027(12)
C52A 0.067(14) 0.072(13) 0.059(13) -0.006(12) 0.012(11) -0.024(12)
C53A 0.079(13) 0.070(13) 0.065(12) -0.012(11) 0.017(11) -0.016(12)
C54A 0.070(12) 0.069(13) 0.064(12) -0.006(11) 0.012(11) 0.002(11)
C55A 0.078(14) 0.075(14) 0.063(13) 0.002(12) 0.011(12) -0.010(12)
C56A 0.079(13) 0.076(14) 0.064(12) -0.006(12) 0.004(12) -0.020(12)
C57A 0.074(14) 0.069(13) 0.059(13) -0.008(11) -0.003(12) -0.017(12)
C58A 0.055(12) 0.067(12) 0.043(11) -0.010(10) -0.018(10) -0.024(11)
C59A 0.067(12) 0.067(13) 0.041(11) -0.004(11) -0.012(11) -0.028(11)
C60A 0.067(13) 0.084(13) 0.046(11) -0.012(11) 0.005(12) -0.032(12)
C61A 0.068(13) 0.085(14) 0.049(12) -0.013(11) 0.013(12) -0.019(12)
C62A 0.058(13) 0.086(14) 0.043(11) -0.014(11) 0.030(10) 0.003(12)
C63A 0.060(12) 0.084(13) 0.041(10) -0.009(11) 0.018(11) -0.001(12)
C64A 0.049(11) 0.064(12) 0.055(11) 0.009(10) 0.011(11) 0.009(10)
C65A 0.064(12) 0.073(13) 0.047(11) 0.007(11) 0.015(11) -0.006(11)
C66A 0.053(12) 0.063(13) 0.056(12) 0.006(11) -0.005(11) -0.001(12)
C67A 0.056(11) 0.048(11) 0.065(11) 0.008(10) 0.001(10) 0.005(10)
C68A 0.039(11) 0.086(13) 0.040(11) -0.011(11) -0.011(10) -0.019(10)
C69A 0.026(9) 0.097(12) 0.039(9) -0.003(9) -0.009(9) -0.008(9)
C70A 0.036(10) 0.043(11) 0.080(12) -0.003(10) 0.022(10) 0.007(9)
C71A 0.046(10) 0.045(11) 0.061(11) -0.010(10) 0.015(10) -0.001(10)
C72A 0.054(11) 0.064(12) 0.044(10) -0.010(10) 0.010(10) -0.006(11)
C73A 0.044(12) 0.056(12) 0.048(11) 0.001(10) -0.010(11) -0.019(11)
C74A 0.040(10) 0.046(11) 0.059(11) 0.005(10) -0.009(10) -0.019(9)
C75A 0.029(9) 0.059(12) 0.054(11) 0.019(10) 0.001(9) 0.010(9)
C76A 0.054(11) 0.055(12) 0.042(10) 0.015(10) 0.002(10) -0.003(10)
C77A 0.040(11) 0.048(12) 0.054(11) 0.016(10) 0.018(10) -0.018(9)
C78A 0.037(10) 0.052(11) 0.062(11) 0.017(10) -0.003(9) -0.022(9)
C79A 0.048(12) 0.074(13) 0.052(12) 0.004(11) -0.016(10) -0.024(11)
C80A 0.029(11) 0.078(13) 0.056(12) -0.004(11) -0.017(10) -0.019(10)
C81A 0.030(12) 0.059(13) 0.058(12) 0.009(11) -0.007(11) -0.019(11)
C82A 0.040(10) 0.044(11) 0.072(12) 0.014(11) -0.008(10) 0.004(9)
C1S 0.036(11) 0.13(2) 0.065(14) 0.000 0.015(10) 0.000
C2S 0.043(11) 0.060(14) 0.074(14) 0.000 -0.004(10) 0.000
C3S 0.042(10) 0.049(12) 0.074(14) 0.000 0.000(10) 0.000
C4S 0.066(13) 0.083(17) 0.035(10) 0.000 -0.005(9) 0.000
C5S 0.024(9) 0.13(2) 0.081(16) 0.000 0.023(11) 0.000
C6S 0.064(15) 0.09(2) 0.072(16) 0.000 -0.022(13) 0.000
C7S 0.049(12) 0.16(3) 0.031(10) 0.000 0.006(9) 0.000
Dy1 0.0333(19) 0.084(3) 0.0230(16) 0.000 -0.0003(13) 0.000
S1 0.025(5) 0.075(8) 0.058(6) 0.007(6) 0.013(5) 0.005(5)
Dy2 0.0391(16) 0.152(5) 0.065(2) 0.000 0.0313(14) 0.000
Dy3 0.062(2) 0.121(4) 0.0400(18) 0.0190(19) 0.0093(18) -0.011(2)
S2 0.051(8) 0.118(15) 0.046(8) 0.000 0.003(6) 0.000
Dy4 0.039(3) 0.068(3) 0.085(4) -0.008(3) 0.023(3) 0.018(3)
Dy5 0.034(3) 0.110(5) 0.140(6) -0.029(5) 0.023(4) 0.014(3)
Dy6 0.033(5) 0.017(5) 0.026(5) 0.009(3) 0.011(4) -0.006(3)
Dy7 0.040(7) 0.119(9) 0.090(9) -0.011(8) 0.021(6) 0.026(7)
C11S 0.044(8) 0.088(15) 0.039(8) -0.004(9) 0.001(7) 0.000(9)
C12S 0.049(8) 0.086(16) 0.040(7) 0.001(9) 0.001(7) 0.003(9)
C13S 0.055(9) 0.083(15) 0.041(8) 0.005(9) 0.000(8) 0.003(9)
C14S 0.053(9) 0.083(16) 0.043(9) -0.001(9) 0.002(9) -0.001(9)
C15S 0.049(8) 0.084(16) 0.045(8) -0.007(8) 0.003(8) -0.003(9)
C16S 0.047(8) 0.086(16) 0.040(7) -0.008(9) -0.002(7) -0.003(9)
C17S 0.10(3) 0.07(3) 0.06(2) -0.009(17) 0.01(2) 0.05(3)

loop_
_atom_type_symbol
_atom_type_description
_atom_type_scat_dispersion_real
_atom_type_scat_dispersion_imag
_atom_type_scat_source
C C 0.0060 0.0030 'International Tables Vol C Tables 4.2.6.8 and 6.1.1.4'
H H 0.0000 0.0000 'International Tables Vol C Tables 4.2.6.8 and 6.1.1.4'
N N 0.0110 0.0050 'International Tables Vol C Tables 4.2.6.8 and 6.1.1.4'
S S 0.1760 0.1950 'International Tables Vol C Tables 4.2.6.8 and 6.1.1.4'
Ni Ni 0.2530 1.6900 'International Tables Vol C Tables 4.2.6.8 and 6.1.1.4'
Dy Dy -0.3790 6.5120 'International Tables Vol C Tables 4.2.6.8 and 6.1.1.4'

loop_
_geom_angle_atom_site_label_1
_geom_angle_atom_site_label_2
_geom_angle_atom_site_label_3
_geom_angle
_geom_angle_site_symmetry_1
_geom_angle_site_symmetry_3
N3P Ni1P N2P 89.9(2) . .
N3P Ni1P N2P 89.9(2) . 6_565
N2P Ni1P N2P 177.7(6) . 6_565
N3P Ni1P N1P 177.7(5) . .
N2P Ni1P N1P 90.0(2) . .
N2P Ni1P N1P 90.0(2) 6_565 .
C2P N1P C2P 106.2(13) 6_565 .
C2P N1P Ni1P 126.9(7) 6_565 .
C2P N1P Ni1P 126.9(7) . .
C4P N2P C7P 104.6(10) . .
C4P N2P Ni1P 127.6(8) . .
C7P N2P Ni1P 127.7(7) . .
C9P N3P C9P 105.5(11) 6_565 .
C9P N3P Ni1P 127.1(6) 6_565 .
C9P N3P Ni1P 127.1(6) . .
C1P C1P C2P 107.8(8) 6_565 .
C1P C1P C17P 129.4(8) 6_565 .
C2P C1P C17P 122.7(12) . .
C3P C2P N1P 126.5(10) . .
C3P C2P C1P 124.4(11) . .
N1P C2P C1P 108.9(12) . .
C2P C3P C4P 122.3(11) . .
C2P C3P H3P 118.8 . .
C4P C3P H3P 118.8 . .
N2P C4P C3P 126.5(12) . .
N2P C4P C5P 111.6(10) . .
C3P C4P C5P 121.8(11) . .
C6P C5P C4P 106.8(10) . .
C6P C5P C15P 128.3(12) . .
C4P C5P C15P 124.7(12) . .
C5P C6P C13P 131.0(13) . .
C5P C6P C7P 104.7(11) . .
C13P C6P C7P 124.2(12) . .
N2P C7P C8P 124.3(12) . .
N2P C7P C6P 112.2(10) . .
C8P C7P C6P 123.5(11) . .
C9P C8P C7P 125.3(11) . .
C9P C8P H8P 117.4 . .
C7P C8P H8P 117.4 . .
C8P C9P N3P 125.5(9) . .
C8P C9P C10P 123.7(9) . .
N3P C9P C10P 110.7(9) . .
C10P C10P C9P 106.5(6) 6_565 .
C10P C10P C11P 129.8(6) 6_565 .
C9P C10P C11P 123.5(10) . .
C10P C11P C12P 112.1(9) . .
C10P C11P H11A 109.2 . .
C12P C11P H11A 109.2 . .
C10P C11P H11B 109.2 . .
C12P C11P H11B 109.2 . .
H11A C11P H11B 107.9 . .
C11P C12P H12A 109.5 . .
C11P C12P H12B 109.5 . .
H12A C12P H12B 109.5 . .
C11P C12P H12C 109.5 . .
H12A C12P H12C 109.5 . .
H12B C12P H12C 109.5 . .
C6P C13P C14P 116.9(16) . .
C6P C13P H13A 108.1 . .
C14P C13P H13A 108.1 . .
C6P C13P H13B 108.1 . .
C14P C13P H13B 108.1 . .
H13A C13P H13B 107.3 . .
C13P C14P H14A 109.5 . .
C13P C14P H14B 109.5 . .
H14A C14P H14B 109.5 . .
C13P C14P H14C 109.5 . .
H14A C14P H14C 109.5 . .
H14B C14P H14C 109.5 . .
C5P C15P C16P 113.4(13) . .
C5P C15P H15A 108.9 . .
C16P C15P H15A 108.9 . .
C5P C15P H15B 108.9 . .
C16P C15P H15B 108.9 . .
H15A C15P H15B 107.7 . .
C15P C16P H16A 109.5 . .
C15P C16P H16B 109.5 . .
H16A C16P H16B 109.5 . .
C15P C16P H16C 109.5 . .
H16A C16P H16C 109.5 . .
H16B C16P H16C 109.5 . .
C18P C17P C1P 112.5(10) . .
C18P C17P H17A 109.1 . .
C1P C17P H17A 109.1 . .
C18P C17P H17B 109.1 . .
C1P C17P H17B 109.1 . .
H17A C17P H17B 107.8 . .
C17P C18P H18A 109.5 . .
C17P C18P H18B 109.5 . .
H18A C18P H18B 109.5 . .
C17P C18P H18C 109.5 . .
H18A C18P H18C 109.5 . .
H18B C18P H18C 109.5 . .
C49A C1A C49A 126(4) 6_565 .
C49A C1A C5A 141(3) 6_565 6_565
C49A C1A C5A 88(2) . 6_565
C49A C1A C5A 88(2) 6_565 .
C49A C1A C5A 141(3) . .
C5A C1A C5A 54(3) 6_565 .
C49A C1A C2A 122(2) . .
C5A C1A C2A 143(2) 6_565 .
C5A C1A C2A 90.7(17) . .
C49A C1A C2A 122(2) 6_565 6_565
C5A C1A C2A 90.7(17) 6_565 6_565
C5A C1A C2A 143(2) . 6_565
C2A C1A C2A 118(3) . 6_565
C49A C2A C44A 110(6) 6_565 6_565
C49A C2A C42A 117(6) 6_565 .
C49A C2A C3A 107(5) 6_565 .
C44A C2A C3A 137(4) 6_565 .
C42A C2A C3A 123(4) . .
C49A C2A C48A 75(5) 6_565 6_565
C44A C2A C48A 165(4) 6_565 6_565
C42A C2A C48A 150(3) . 6_565
C44A C2A C1A 104(4) 6_565 .
C42A C2A C1A 110(3) . .
C3A C2A C1A 110(3) . .
C48A C2A C1A 79(2) 6_565 .
C49A C2A C45A 148(5) 6_565 6_565
C44A C2A C45A 47(3) 6_565 6_565
C3A C2A C45A 90(3) . 6_565
C48A C2A C45A 122(3) 6_565 6_565
C1A C2A C45A 140(2) . 6_565
C49A C2A C47A 122(5) 6_565 6_565
C44A C2A C47A 122(4) 6_565 6_565
C42A C2A C47A 110(3) . 6_565
C48A C2A C47A 48(2) 6_565 6_565
C1A C2A C47A 124(2) . 6_565
C45A C2A C47A 75.0(19) 6_565 6_565
C47A C3A C48A 149(7) 6_565 6_565
C47A C3A C4A 112(5) 6_565 .
C47A C3A C2A 134(5) 6_565 .
C48A C3A C2A 77(4) 6_565 .
C4A C3A C2A 113(4) . .
C48A C3A C71A 156(5) 6_565 .
C4A C3A C71A 120(3) . .
C2A C3A C71A 119(3) . .
C47A C3A C49A 156(5) 6_565 6_565
C48A C3A C49A 55(4) 6_565 6_565
C4A C3A C49A 91(3) . 6_565
C71A C3A C49A 137(3) . 6_565
C47A C3A C46A 48(3) 6_565 6_565
C48A C3A C46A 163(5) 6_565 6_565
C4A C3A C46A 154(3) . 6_565
C2A C3A C46A 87(2) . 6_565
C49A C3A C46A 108(2) 6_565 6_565
C48A C3A C53A 121(4) 6_565 6_565
C4A C3A C53A 83(3) . 6_565
C2A C3A C53A 158(3) . 6_565
C49A C3A C53A 162(2) 6_565 6_565
C46A C3A C53A 73.6(17) 6_565 6_565
C50A C4A C48A 117(7) 6_565 6_565
C50A C4A C9A 78(5) 6_565 .
C48A C4A C9A 157(5) 6_565 .
C50A C4A C3A 143(6) 6_565 .
C9A C4A C3A 125(4) . .
C50A C4A C51A 70(5) 6_565 6_565
C48A C4A C51A 158(4) 6_565 6_565
C3A C4A C51A 130(3) . 6_565
C48A C4A C5A 73(4) 6_565 .
C9A C4A C5A 122(4) . .
C3A C4A C5A 104(3) . .
C51A C4A C5A 113(3) 6_565 .
C50A C4A C47A 157(5) 6_565 6_565
C48A C4A C47A 55(3) 6_565 6_565
C9A C4A C47A 105(3) . 6_565
C51A C4A C47A 111(3) 6_565 6_565
C5A C4A C47A 125(3) . 6_565
C50A C5A C6A 82(3) 6_565 .
C50A C5A C5A 139(2) 6_565 6_565
C6A C5A C5A 58.6(15) . 6_565
C50A C5A C1A 144(3) 6_565 .
C6A C5A C1A 119(2) . .
C5A C5A C1A 62.9(13) 6_565 .
C6A C5A C4A 109(3) . .
C5A C5A C4A 159.6(15) 6_565 .
C1A C5A C4A 121(2) . .
C50A C5A C48A 61(2) 6_565 6_565
C6A C5A C48A 141(3) . 6_565
C5A C5A C48A 148.1(16) 6_565 6_565
C1A C5A C48A 88.0(19) . 6_565
C50A C5A C49A 110(3) 6_565 6_565
C6A C5A C49A 150(2) . 6_565
C5A C5A C49A 100.1(16) 6_565 6_565
C4A C5A C49A 84(2) . 6_565
C48A C5A C49A 50.5(18) 6_565 6_565
C5A C6A C5A 63(3) . 6_565
C5A C6A C7A 146.0(17) . .
C5A C6A C7A 146.0(17) 6_565 .
C5A C6A C50A 107(2) . .
C7A C6A C50A 101.5(13) . .
C5A C6A C50A 107(2) 6_565 6_565
C7A C6A C50A 101.5(13) . 6_565
C50A C6A C50A 146(2) . 6_565
C69A C7A C69A 60(3) 6_565 .
C69A C7A C6A 143.2(16) 6_565 .
C69A C7A C6A 143.2(16) . .
C69A C7A C8A 105(2) . .
C6A C7A C8A 99.8(14) . .
C69A C7A C8A 105(2) 6_565 6_565
C6A C7A C8A 99.8(14) . 6_565
C8A C7A C8A 144(3) . 6_565
C68A C8A C51A 91(5) 6_565 6_565
C68A C8A C69A 85(4) 6_565 6_565
C51A C8A C69A 166(5) 6_565 6_565
C68A C8A C9A 92(5) 6_565 .
C69A C8A C9A 169(4) 6_565 .
C51A C8A C13A 123(4) 6_565 .
C69A C8A C13A 50(2) 6_565 .
C9A C8A C13A 125(4) . .
C68A C8A C7A 139(5) 6_565 .
C51A C8A C7A 128(3) 6_565 .
C69A C8A C7A 54(2) 6_565 .
C9A C8A C7A 127(3) . .
C13A C8A C7A 102(3) . .
C68A C8A C50A 139(5) 6_565 6_565
C51A C8A C50A 48(2) 6_565 6_565
C69A C8A C50A 132(4) 6_565 6_565
C9A C8A C50A 48(3) . 6_565
C13A C8A C50A 154(2) . 6_565
C7A C8A C50A 80(2) . 6_565
C51A C9A C52A 118(10) 6_565 6_565
C51A C9A C4A 118(10) 6_565 .
C52A C9A C4A 108(4) 6_565 .
C52A C9A C8A 127(4) 6_565 .
C4A C9A C8A 116(4) . .
C51A C9A C50A 90(10) 6_565 6_565
C52A C9A C50A 136(5) 6_565 6_565
C8A C9A C50A 86(4) . 6_565
C51A C9A C10A 103(10) 6_565 .
C4A C9A C10A 116(4) . .
C8A C9A C10A 112(3) . .
C50A C9A C10A 139(5) 6_565 .
C52A C9A C68A 101(4) 6_565 6_565
C4A C9A C68A 142(4) . 6_565
C50A C9A C68A 112(4) 6_565 6_565
C10A C9A C68A 88(3) . 6_565
C52A C10A C57A 144(10) 6_565 6_565
C52A C10A C70A 94(8) 6_565 .
C57A C10A C70A 115(4) 6_565 .
C52A C10A C11A 160(9) 6_565 .
C70A C10A C11A 106(3) . .
C52A C10A C53A 62(7) 6_565 6_565
C57A C10A C53A 144(5) 6_565 6_565
C11A C10A C53A 138(3) . 6_565
C57A C10A C9A 124(4) 6_565 .
C70A C10A C9A 119(4) . .
C11A C10A C9A 125(3) . .
C53A C10A C9A 92(3) 6_565 .
C52A C10A C51A 52(7) 6_565 6_565
C57A C10A C51A 116(5) 6_565 6_565
C70A C10A C51A 125(3) . 6_565
C11A C10A C51A 116(3) . 6_565
C53A C10A C51A 100(3) 6_565 6_565
C52A C10A C58A 121(8) 6_565 6_565
C70A C10A C58A 143(3) . 6_565
C53A C10A C58A 169(3) 6_565 6_565
C9A C10A C58A 85(2) . 6_565
C51A C10A C58A 77(2) 6_565 6_565
C52A C10A C56A 157(9) 6_565 6_565
C70A C10A C56A 76(2) . 6_565
C53A C10A C56A 106(3) 6_565 6_565
C9A C10A C56A 159(3) . 6_565
C51A C10A C56A 150(3) 6_565 6_565
C58A C10A C56A 75.2(16) 6_565 6_565
C57A C11A C56A 100(6) 6_565 6_565
C57A C11A C58A 86(5) 6_565 6_565
C56A C11A C58A 165(4) 6_565 6_565
C57A C11A C75A 121(6) 6_565 .
C58A C11A C75A 152(3) 6_565 .
C56A C11A C10A 100(3) 6_565 .
C58A C11A C10A 92(3) 6_565 .
C75A C11A C10A 107(3) . .
C57A C11A C12A 116(5) 6_565 .
C56A C11A C12A 141(3) 6_565 .
C75A C11A C12A 122(3) . .
C10A C11A C12A 118(3) . .
C57A C11A C61A 149(6) 6_565 6_565
C56A C11A C61A 49.1(17) 6_565 6_565
C58A C11A C61A 123(2) 6_565 6_565
C10A C11A C61A 141(2) . 6_565
C12A C11A C61A 93(2) . 6_565
C56A C11A C52A 104(3) 6_565 6_565
C58A C11A C52A 88(3) 6_565 6_565
C75A C11A C52A 113(3) . 6_565
C12A C11A C52A 115(3) . 6_565
C61A C11A C52A 146(2) 6_565 6_565
C57A C11A C59A 132(5) 6_565 6_565
C56A C11A C59A 125(3) 6_565 6_565
C58A C11A C59A 46.6(17) 6_565 6_565
C75A C11A C59A 106(2) . 6_565
C10A C11A C59A 134(3) . 6_565
C61A C11A C59A 76.5(15) 6_565 6_565
C52A C11A C59A 131(3) 6_565 6_565
C59A C12A C58A 165(7) 6_565 6_565
C58A C12A C17A 176(5) 6_565 .
C59A C12A C13A 114(6) 6_565 .
C58A C12A C13A 66(4) 6_565 .
C17A C12A C13A 110(3) . .
C59A C12A C11A 126(5) 6_565 .
C58A C12A C11A 59(4) 6_565 .
C17A C12A C11A 124(3) . .
C13A C12A C11A 119(3) . .
C58A C12A C60A 142(5) 6_565 6_565
C13A C12A C60A 151(4) . 6_565
C11A C12A C60A 84(2) . 6_565
C59A C12A C57A 142(5) 6_565 6_565
C17A C12A C57A 141(3) . 6_565
C13A C12A C57A 104(3) . 6_565
C60A C12A C57A 100(2) 6_565 6_565
C59A C12A C68A 146(6) 6_565 6_565
C17A C12A C68A 140(3) . 6_565
C11A C12A C68A 88(2) . 6_565
C60A C12A C68A 164(2) 6_565 6_565
C57A C12A C68A 72.2(17) 6_565 6_565
C59A C12A C15A 53(5) 6_565 6_565
C58A C12A C15A 129(4) 6_565 6_565
C17A C12A C15A 47.5(19) . 6_565
C13A C12A C15A 63(2) . 6_565
C11A C12A C15A 158(2) . 6_565
C60A C12A C15A 90(2) 6_565 6_565
C57A C12A C15A 160(2) 6_565 6_565
C68A C12A C15A 94(2) 6_565 6_565
C68A C13A C69A 75(3) 6_565 6_565
C68A C13A C58A 71(3) 6_565 6_565
C69A C13A C58A 144(3) 6_565 6_565
C68A C13A C12A 100(3) 6_565 .
C69A C13A C12A 159(3) 6_565 .
C68A C13A C14A 136(3) 6_565 .
C69A C13A C14A 62(2) 6_565 .
C58A C13A C14A 147(3) 6_565 .
C12A C13A C14A 116(3) . .
C69A C13A C8A 50(2) 6_565 .
C58A C13A C8A 94(3) 6_565 .
C12A C13A C8A 120(3) . .
C14A C13A C8A 110(3) . .
C68A C13A C15A 163(3) 6_565 6_565
C69A C13A C15A 107(3) 6_565 6_565
C58A C13A C15A 103(2) 6_565 6_565
C12A C13A C15A 72(2) . 6_565
C8A C13A C15A 147(3) . 6_565
C68A C13A C59A 121(3) 6_565 6_565
C69A C13A C59A 155(3) 6_565 6_565
C58A C13A C59A 51.0(17) 6_565 6_565
C14A C13A C59A 97.5(19) . 6_565
C8A C13A C59A 139(2) . 6_565
C15A C13A C59A 52.1(15) 6_565 6_565
C15A C14A C69A 126.8(19) 6_565 6_565
C15A C14A C69A 160.5(19) . 6_565
C15A C14A C69A 160.5(19) 6_565 .
C15A C14A C69A 126.8(19) . .
C69A C14A C69A 56(3) 6_565 .
C15A C14A C13A 80.3(18) 6_565 .
C15A C14A C13A 122(2) . .
C69A C14A C13A 47.5(16) 6_565 .
C69A C14A C13A 103(2) . .
C15A C14A C13A 122.3(19) 6_565 6_565
C15A C14A C13A 80.3(18) . 6_565
C69A C14A C13A 103(2) 6_565 6_565
C69A C14A C13A 47.5(16) . 6_565
C13A C14A C13A 147(3) . 6_565
C15A C15A C16A 67.9(15) 6_565 .
C15A C15A C14A 68.5(13) 6_565 .
C16A C15A C14A 134(3) . .
C15A C15A C17A 138.8(16) 6_565 6_565
C16A C15A C17A 72(2) . 6_565
C14A C15A C17A 143(3) . 6_565
C15A C15A C59A 162.6(15) 6_565 .
C16A C15A C59A 99(2) . .
C14A C15A C59A 119(2) . .
C15A C15A C13A 121.6(15) 6_565 6_565
C16A C15A C13A 154(2) . 6_565
C14A C15A C13A 54.1(15) . 6_565
C17A C15A C13A 91(2) 6_565 6_565
C59A C15A C13A 65(2) . 6_565
C15A C15A C12A 157.1(12) 6_565 6_565
C16A C15A C12A 116(2) . 6_565
C14A C15A C12A 99(2) . 6_565
C15A C16A C20A 156.4(15) 6_565 .
C15A C16A C20A 156.4(15) . .
C15A C16A C17A 102(2) 6_565 6_565
C15A C16A C17A 58.3(17) . 6_565
C20A C16A C17A 98.5(10) . 6_565
C15A C16A C17A 58.3(17) 6_565 .
C15A C16A C17A 102(2) . .
C20A C16A C17A 98.5(11) . .
C17A C16A C17A 153(3) 6_565 .
C59A C17A C60A 85(4) 6_565 6_565
C60A C17A C12A 87(3) 6_565 .
C59A C17A C15A 91(4) 6_565 6_565
C60A C17A C15A 171(4) 6_565 6_565
C12A C17A C15A 87(2) . 6_565
C59A C17A C18A 108(4) 6_565 .
C12A C17A C18A 108(2) . .
C15A C17A C18A 156(2) 6_565 .
C59A C17A C16A 140(4) 6_565 .
C60A C17A C16A 133(2) 6_565 .
C12A C17A C16A 133(3) . .
C15A C17A C16A 49.5(17) 6_565 .
C18A C17A C16A 109.9(14) . .
C59A C17A C21A 142(4) 6_565 6_565
C60A C17A C21A 57(2) 6_565 6_565
C12A C17A C21A 140(3) . 6_565
C15A C17A C21A 125(3) 6_565 6_565
C16A C17A C21A 76.2(19) . 6_565
C60A C18A C21A 151(6) 6_565 6_565
C60A C18A C76A 88(5) 6_565 .
C21A C18A C76A 121(3) 6_565 .
C60A C18A C17A 53(5) 6_565 .
C21A C18A C17A 101(3) 6_565 .
C76A C18A C17A 130(3) . .
C60A C18A C19A 160(5) 6_565 .
C76A C18A C19A 111(2) . .
C17A C18A C19A 107.4(15) . .
C60A C18A C61A 63(5) 6_565 6_565
C21A C18A C61A 146(3) 6_565 6_565
C17A C18A C61A 111(2) . 6_565
C19A C18A C61A 136(2) . 6_565
C21A C18A C59A 123(3) 6_565 6_565
C76A C18A C59A 110(2) . 6_565
C19A C18A C59A 129.4(18) . 6_565
C61A C18A C59A 89.4(19) 6_565 6_565
C60A C18A C22A 167(6) 6_565 6_565
C76A C18A C22A 78(2) . 6_565
C17A C18A C22A 138.0(19) . 6_565
C61A C18A C22A 103.3(18) 6_565 6_565
C59A C18A C22A 156(2) 6_565 6_565
C21A C19A C22A 125(10) 6_565 6_565
C21A C19A C24A 153(10) 6_565 .
C21A C19A C20A 82(9) 6_565 .
C22A C19A C20A 152(3) 6_565 .
C24A C19A C20A 122(3) . .
C22A C19A C18A 99(3) 6_565 .
C24A C19A C18A 124(3) . .
C20A C19A C18A 104.7(14) . .
C21A C19A C23A 168(10) 6_565 6_565
C22A C19A C23A 47(2) 6_565 6_565
C20A C19A C23A 105(2) . 6_565
C18A C19A C23A 137(2) . 6_565
C21A C20A C21A 140(3) . 6_565
C21A C20A C19A 124(2) . .
C21A C20A C19A 124(2) 6_565 6_565
C19A C20A C19A 108(3) . 6_565
C21A C20A C16A 104(2) . .
C21A C20A C16A 104(2) 6_565 .
C19A C20A C16A 118.0(13) . .
C19A C20A C16A 118.0(13) 6_565 .
C19A C21A C18A 139(10) 6_565 6_565
C18A C21A C22A 103(4) 6_565 .
C19A C21A C20A 81(9) 6_565 .
C18A C21A C20A 126(4) 6_565 .
C22A C21A C20A 122(3) . .
C19A C21A C60A 148(10) 6_565 .
C22A C21A C60A 113(3) . .
C20A C21A C60A 117(3) . .
C18A C21A C24A 119(4) 6_565 6_565
C20A C21A C24A 101(3) . 6_565
C60A C21A C24A 129(3) . 6_565
C19A C21A C17A 148(10) 6_565 6_565
C22A C21A C17A 142(4) . 6_565
C20A C21A C17A 81(3) . 6_565
C24A C21A C17A 146(3) 6_565 6_565
C24A C22A C19A 100(5) 6_565 6_565
C24A C22A C21A 113(6) 6_565 .
C24A C22A C25A 71(4) 6_565 6_565
C19A C22A C25A 152(4) 6_565 6_565
C21A C22A C25A 151(4) . 6_565
C24A C22A C62A 108(5) 6_565 .
C19A C22A C62A 138(4) 6_565 .
C21A C22A C62A 126(3) . .
C19A C22A C23A 100(3) 6_565 .
C21A C22A C23A 114(3) . .
C25A C22A C23A 70.4(18) 6_565 .
C62A C22A C23A 107.5(14) . .
C24A C22A C77A 113(5) 6_565 6_565
C19A C22A C77A 126(3) 6_565 6_565
C21A C22A C77A 115(3) . 6_565
C23A C22A C77A 112.9(19) . 6_565
C24A C22A C18A 138(6) 6_565 6_565
C19A C22A C18A 48(2) 6_565 6_565
C25A C22A C18A 123(2) 6_565 6_565
C62A C22A C18A 92(2) . 6_565
C23A C22A C18A 138(3) . 6_565
C77A C22A C18A 80.8(17) 6_565 6_565
C24A C23A C23A 143(4) 6_565 6_565
C24A C23A C28A 106(4) 6_565 .
C23A C23A C28A 106.0(13) 6_565 .
C23A C23A C22A 143.9(15) 6_565 .
C28A C23A C22A 106.1(14) . .
C24A C23A C24A 126(5) 6_565 .
C28A C23A C24A 121(2) . .
C22A C23A C24A 126(2) . .
C24A C23A C25A 52(4) 6_565 6_565
C23A C23A C25A 154.8(14) 6_565 6_565
C28A C23A C25A 53.9(14) . 6_565
C22A C23A C25A 52.1(14) . 6_565
C24A C23A C25A 157(3) . 6_565
C24A C23A C28A 158(4) 6_565 6_565
C23A C23A C28A 47.9(13) 6_565 6_565
C28A C23A C28A 58(2) . 6_565
C22A C23A C28A 158(2) . 6_565
C24A C23A C28A 63.7(18) . 6_565
C25A C23A C28A 110(2) 6_565 6_565
C23A C23A C19A 111.0(12) 6_565 6_565
C28A C23A C19A 134.2(18) . 6_565
C24A C23A C19A 94(2) . 6_565
C25A C23A C19A 82.2(17) 6_565 6_565
C28A C23A C19A 149(2) 6_565 6_565
C22A C24A C23A 179(8) 6_565 6_565
C22A C24A C25A 80(5) 6_565 .
C23A C24A C25A 99(4) 6_565 .
C22A C24A C19A 51(4) 6_565 .
C23A C24A C19A 130(5) 6_565 .
C25A C24A C19A 125(4) . .
C22A C24A C23A 162(6) 6_565 .
C25A C24A C23A 116(3) . .
C19A C24A C23A 111(3) . .
C22A C24A C21A 46(4) 6_565 6_565
C23A C24A C21A 135(5) 6_565 6_565
C25A C24A C21A 119(3) . 6_565
C23A C24A C21A 116(3) . 6_565
C22A C24A C62A 51(4) 6_565 6_565
C23A C24A C62A 129(5) 6_565 6_565
C19A C24A C62A 96(3) . 6_565
C23A C24A C62A 144(3) . 6_565
C21A C24A C62A 90(3) 6_565 6_565
C22A C24A C28A 130(6) 6_565 6_565
C23A C24A C28A 49(3) 6_565 6_565
C25A C24A C28A 50(2) . 6_565
C19A C24A C28A 160(3) . 6_565
C23A C24A C28A 66.7(15) . 6_565
C21A C24A C28A 158(3) 6_565 6_565
C62A C24A C28A 79(2) 6_565 6_565
C62A C25A C29A 100(4) 6_565 6_565
C62A C25A C24A 104(3) 6_565 .
C29A C25A C24A 152(4) 6_565 .
C29A C25A C77A 84(3) 6_565 .
C24A C25A C77A 117(3) . .
C62A C25A C22A 75(3) 6_565 6_565
C29A C25A C22A 169(3) 6_565 6_565
C77A C25A C22A 89(3) . 6_565
C62A C25A C28A 169(4) 6_565 6_565
C29A C25A C28A 70(2) 6_565 6_565
C24A C25A C28A 84(3) . 6_565
C77A C25A C28A 150(3) . 6_565
C22A C25A C28A 114(3) 6_565 6_565
C62A C25A C26A 128(4) 6_565 .
C24A C25A C26A 125(3) . .
C77A C25A C26A 110(3) . .
C22A C25A C26A 154(3) 6_565 .
C62A C25A C23A 132(3) 6_565 6_565
C29A C25A C23A 125(3) 6_565 6_565
C77A C25A C23A 141(3) . 6_565
C22A C25A C23A 57.5(16) 6_565 6_565
C28A C25A C23A 56.1(16) 6_565 6_565
C26A C25A C23A 97(2) . 6_565
C29A C26A C28A 105(4) 6_565 6_565
C29A C26A C30A 74(5) 6_565 6_565
C28A C26A C30A 161(4) 6_565 6_565
C28A C26A C25A 67(2) 6_565 .
C30A C26A C25A 110(4) 6_565 .
C29A C26A C81A 66(4) 6_565 .
C28A C26A C81A 157(4) 6_565 .
C25A C26A C81A 101(3) . .
C29A C26A C27A 154(4) 6_565 .
C28A C26A C27A 56(2) 6_565 .
C30A C26A C27A 117(4) 6_565 .
C25A C26A C27A 119(3) . .
C81A C26A C27A 122(3) . .
C29A C26A C31A 112(4) 6_565 6_565
C28A C26A C31A 133(4) 6_565 6_565
C25A C26A C31A 140(2) . 6_565
C81A C26A C31A 46(3) . 6_565
C27A C26A C31A 79(2) . 6_565
C28A C27A C28A 75(3) 6_565 .
C28A C27A C32A 139.4(15) 6_565 .
C28A C27A C32A 139.4(15) . .
C28A C27A C26A 113(2) . .
C32A C27A C26A 101.3(14) . .
C28A C27A C26A 113(2) 6_565 6_565
C32A C27A C26A 101.3(14) . 6_565
C26A C27A C26A 149(2) . 6_565
C26A C28A C27A 85(3) 6_565 .
C26A C28A C25A 71(3) 6_565 6_565
C27A C28A C25A 147(3) . 6_565
C27A C28A C29A 113(2) . .
C26A C28A C23A 138(3) 6_565 .
C27A C28A C23A 124(2) . .
C25A C28A C23A 70.0(17) 6_565 .
C29A C28A C23A 109.6(15) . .
C26A C28A C28A 136(2) 6_565 6_565
C27A C28A C28A 52.4(13) . 6_565
C25A C28A C28A 140.2(16) 6_565 6_565
C29A C28A C28A 156.1(17) . 6_565
C23A C28A C28A 74.0(13) . 6_565
C26A C28A C24A 115(3) 6_565 6_565
C27A C28A C24A 142(3) . 6_565
C25A C28A C24A 45.7(18) 6_565 6_565
C29A C28A C24A 85.6(18) . 6_565
C28A C28A C24A 97.2(17) 6_565 6_565
C26A C28A C23A 155(3) 6_565 6_565
C27A C28A C23A 99(2) . 6_565
C25A C28A C23A 95.0(18) 6_565 6_565
C29A C28A C23A 132.6(18) . 6_565
C28A C28A C23A 47.9(13) 6_565 6_565
C24A C28A C23A 49.7(15) 6_565 6_565
C26A C29A C25A 114(4) 6_565 6_565
C26A C29A C30A 74(4) 6_565 .
C25A C29A C30A 157(4) 6_565 .
C26A C29A C81A 85(4) 6_565 6_565
C25A C29A C81A 149(3) 6_565 6_565
C25A C29A C28A 70(2) 6_565 .
C30A C29A C28A 116(4) . .
C81A C29A C28A 125(3) 6_565 .
C26A C29A C62A 151(4) 6_565 .
C30A C29A C62A 129(3) . .
C81A C29A C62A 118(3) 6_565 .
C28A C29A C62A 107.4(15) . .
C26A C29A C77A 161(4) 6_565 6_565
C25A C29A C77A 59(3) 6_565 6_565
C30A C29A C77A 107(3) . 6_565
C81A C29A C77A 96(3) 6_565 6_565
C28A C29A C77A 126(2) . 6_565
C26A C29A C78A 129(4) 6_565 6_565
C25A C29A C78A 108(3) 6_565 6_565
C30A C29A C78A 57(3) . 6_565
C81A C29A C78A 46(2) 6_565 6_565
C28A C29A C78A 155(3) . 6_565
C62A C29A C78A 72.6(18) . 6_565
C77A C29A C78A 50.5(17) 6_565 6_565
C31A C30A C26A 100(5) . 6_565
C31A C30A C29A 131(6) . .
C26A C30A C80A 123(6) 6_565 6_565
C29A C30A C80A 151(6) . 6_565
C31A C30A C78A 143(5) . 6_565
C26A C30A C78A 106(5) 6_565 6_565
C29A C30A C78A 74(4) . 6_565
C80A C30A C78A 121(4) 6_565 6_565
C31A C30A C64A 112(5) . .
C26A C30A C64A 138(5) 6_565 .
C29A C30A C64A 108(4) . .
C80A C30A C64A 89(4) 6_565 .
C80A C31A C33A 95(8) 6_565 6_565
C80A C31A C30A 92(9) 6_565 .
C33A C31A C30A 167(5) 6_565 .
C80A C31A C81A 83(8) 6_565 6_565
C33A C31A C81A 165(4) 6_565 6_565
C33A C31A C35A 59(3) 6_565 .
C30A C31A C35A 127(4) . .
C81A C31A C35A 119(4) 6_565 .
C80A C31A C32A 143(9) 6_565 .
C33A C31A C32A 50(2) 6_565 .
C30A C31A C32A 120(4) . .
C81A C31A C32A 126(4) 6_565 .
C35A C31A C32A 107(3) . .
C80A C31A C26A 132(8) 6_565 6_565
C33A C31A C26A 128(3) 6_565 6_565
C81A C31A C26A 49(3) 6_565 6_565
C35A C31A C26A 161(3) . 6_565
C32A C31A C26A 79(2) . 6_565
C33A C32A C33A 59(3) . 6_565
C33A C32A C27A 146.5(16) . .
C33A C32A C27A 146.5(16) 6_565 .
C33A C32A C31A 104(3) . .
C33A C32A C31A 46.4(19) 6_565 .
C27A C32A C31A 101.1(17) . .
C33A C32A C31A 46.4(19) . 6_565
C33A C32A C31A 104(3) 6_565 6_565
C27A C32A C31A 101.1(17) . 6_565
C31A C32A C31A 142(3) . 6_565
C31A C33A C33A 141(2) 6_565 6_565
C31A C33A C32A 84(3) 6_565 .
C33A C33A C32A 60.7(16) 6_565 .
C31A C33A C35A 72(3) 6_565 6_565
C33A C33A C35A 136(2) 6_565 6_565
C32A C33A C35A 151(3) . 6_565
C33A C33A C80A 156.6(16) 6_565 .
C32A C33A C80A 107(3) . .
C35A C33A C80A 47(2) 6_565 .
C31A C33A C34A 140(3) 6_565 .
C33A C33A C34A 64.9(13) 6_565 .
C32A C33A C34A 124(3) . .
C35A C33A C34A 73(2) 6_565 .
C80A C33A C34A 117(3) . .
C33A C34A C33A 50(3) . 6_565
C33A C34A C39A 157.9(19) . 6_565
C33A C34A C39A 128.1(18) 6_565 6_565
C33A C34A C39A 128.1(18) . .
C33A C34A C39A 157.9(19) 6_565 .
C33A C34A C35A 100(2) . .
C33A C34A C35A 50.3(17) 6_565 .
C39A C34A C35A 79.4(18) 6_565 .
C39A C34A C35A 121(2) . .
C33A C34A C35A 50.3(17) . 6_565
C33A C34A C35A 100(2) 6_565 6_565
C39A C34A C35A 121(2) 6_565 6_565
C39A C34A C35A 79.4(18) . 6_565
C35A C34A C35A 145(3) . 6_565
C80A C35A C79A 80(4) 6_565 6_565
C80A C35A C33A 68(3) 6_565 6_565
C79A C35A C33A 146(4) 6_565 6_565
C80A C35A C36A 103(4) 6_565 .
C33A C35A C36A 157(3) 6_565 .
C79A C35A C31A 97(3) 6_565 .
C33A C35A C31A 50(2) 6_565 .
C36A C35A C31A 119(4) . .
C80A C35A C40A 134(3) 6_565 6_565
C79A C35A C40A 60(2) 6_565 6_565
C33A C35A C40A 140(3) 6_565 6_565
C31A C35A C40A 146(3) . 6_565
C80A C35A C34A 123(4) 6_565 .
C79A C35A C34A 144(3) 6_565 .
C33A C35A C34A 57(2) 6_565 .
C36A C35A C34A 120(3) . .
C31A C35A C34A 105(3) . .
C40A C35A C34A 87(2) 6_565 .
C80A C35A C39A 151(3) 6_565 6_565
C79A C35A C39A 100(3) 6_565 6_565
C33A C35A C39A 102(3) 6_565 6_565
C36A C35A C39A 75(3) . 6_565
C31A C35A C39A 143(3) . 6_565
C34A C35A C39A 46.3(16) . 6_565
C79A C36A C40A 159(10) 6_565 6_565
C79A C36A C35A 70(7) 6_565 .
C40A C36A C35A 90(5) 6_565 .
C79A C36A C66A 56(6) 6_565 .
C40A C36A C66A 144(5) 6_565 .
C35A C36A C66A 122(4) . .
C79A C36A C37A 177(9) 6_565 .
C35A C36A C37A 108(4) . .
C66A C36A C37A 125(4) . .
C79A C36A C73A 65(5) 6_565 6_565
C40A C36A C73A 135(5) 6_565 6_565
C35A C36A C73A 128(4) . 6_565
C37A C36A C73A 116(3) . 6_565
C79A C36A C41A 150(7) 6_565 6_565
C40A C36A C41A 50(3) 6_565 6_565
C35A C36A C41A 136(4) . 6_565
C66A C36A C41A 94(3) . 6_565
C73A C36A C41A 85(2) 6_565 6_565
C40A C36A C80A 121(5) 6_565 6_565
C66A C36A C80A 88(3) . 6_565
C37A C36A C80A 137(4) . 6_565
C73A C36A C80A 95(3) 6_565 6_565
C41A C36A C80A 151(3) 6_565 6_565
C40A C37A C41A 126(7) 6_565 6_565
C40A C37A C39A 69(5) 6_565 6_565
C41A C37A C39A 150(4) 6_565 6_565
C41A C37A C36A 98(4) 6_565 .
C39A C37A C36A 95(3) 6_565 .
C40A C37A C45A 136(6) 6_565 .
C39A C37A C45A 144(3) 6_565 .
C36A C37A C45A 108(3) . .
C40A C37A C38A 110(6) 6_565 .
C41A C37A C38A 114(4) 6_565 .
C36A C37A C38A 134(3) . .
C45A C37A C38A 105(3) . .
C40A C37A C42A 154(6) 6_565 6_565
C39A C37A C42A 110(3) 6_565 6_565
C36A C37A C42A 135(3) . 6_565
C38A C37A C42A 70(2) . 6_565
C41A C37A C79A 99(4) 6_565 6_565
C39A C37A C79A 95(3) 6_565 6_565
C45A C37A C79A 109(3) . 6_565
C38A C37A C79A 133(3) . 6_565
C42A C37A C79A 135(3) 6_565 6_565
C39A C38A C39A 53(4) . 6_565
C39A C38A C43A 143.5(19) . .
C39A C38A C43A 143(2) 6_565 .
C39A C38A C37A 103(3) . .
C39A C38A C37A 51(2) 6_565 .
C43A C38A C37A 96.8(14) . .
C39A C38A C37A 51(2) . 6_565
C39A C38A C37A 103(3) 6_565 6_565
C43A C38A C37A 96.8(14) . 6_565
C37A C38A C37A 144(3) . 6_565
C39A C39A C38A 63.3(18) 6_565 .
C39A C39A C40A 161.9(19) 6_565 .
C38A C39A C40A 115(3) . .
C39A C39A C37A 147(2) 6_565 6_565
C38A C39A C37A 88(3) . 6_565
C39A C39A C34A 68.5(13) 6_565 .
C38A C39A C34A 131(3) . .
C40A C39A C34A 108(3) . .
C37A C39A C34A 135(3) 6_565 .
C39A C39A C35A 121.3(15) 6_565 6_565
C38A C39A C35A 160(2) . 6_565
C40A C39A C35A 54(2) . 6_565
C37A C39A C35A 81(2) 6_565 6_565
C34A C39A C35A 54.3(16) . 6_565
C37A C40A C36A 133(8) 6_565 6_565
C37A C40A C39A 83(6) 6_565 .
C36A C40A C39A 140(5) 6_565 .
C36A C40A C41A 101(4) 6_565 .
C39A C40A C41A 112(3) . .
C37A C40A C79A 141(5) 6_565 .
C39A C40A C79A 132(3) . .
C41A C40A C79A 108.3(15) . .
C37A C40A C35A 165(7) 6_565 6_565
C36A C40A C35A 56(4) 6_565 6_565
C39A C40A C35A 85(3) . 6_565
C41A C40A C35A 150(2) . 6_565
C79A C40A C35A 48(2) . 6_565
C45A C41A C37A 153(8) 6_565 6_565
C45A C41A C72A 77(6) 6_565 .
C37A C41A C72A 129(3) 6_565 .
C45A C41A C40A 173(7) 6_565 .
C72A C41A C40A 108.2(15) . .
C45A C41A C42A 47(6) 6_565 .
C37A C41A C42A 109(4) 6_565 .
C72A C41A C42A 117(3) . .
C40A C41A C42A 126(3) . .
C45A C41A C46A 48(5) 6_565 6_565
C37A C41A C46A 159(4) 6_565 6_565
C40A C41A C46A 137.4(19) . 6_565
C42A C41A C46A 90(3) . 6_565
C45A C41A C36A 156(7) 6_565 6_565
C37A C41A C36A 50(3) 6_565 6_565
C72A C41A C36A 78.9(19) . 6_565
C42A C41A C36A 148(3) . 6_565
C46A C41A C36A 108(2) 6_565 6_565
C37A C41A C44A 115(4) 6_565 6_565
C72A C41A C44A 112(3) . 6_565
C40A C41A C44A 133(3) . 6_565
C46A C41A C44A 84(2) 6_565 6_565
C36A C41A C44A 154(3) 6_565 6_565
C44A C42A C45A 126(10) 6_565 6_565
C45A C42A C2A 101(4) 6_565 .
C44A C42A C43A 95(10) 6_565 .
C45A C42A C43A 137(3) 6_565 .
C2A C42A C43A 121(4) . .
C44A C42A C41A 148(10) 6_565 .
C2A C42A C41A 120(4) . .
C43A C42A C41A 115(3) . .
C45A C42A C49A 119(4) 6_565 6_565
C43A C42A C49A 101(3) . 6_565
C41A C42A C49A 136(4) . 6_565
C44A C42A C37A 168(10) 6_565 6_565
C45A C42A C37A 49(2) 6_565 6_565
C2A C42A C37A 145(4) . 6_565
C43A C42A C37A 88(2) . 6_565
C49A C42A C37A 154(3) 6_565 6_565
C42A C43A C42A 135(4) . 6_565
C42A C43A C38A 104.7(17) . .
C42A C43A C38A 104.7(17) 6_565 .
C42A C43A C44A 125(2) . .
C38A C43A C44A 121.4(19) . .
C42A C43A C44A 125(2) 6_565 6_565
C38A C43A C44A 121.4(19) . 6_565
C44A C43A C44A 112(4) . 6_565
C42A C44A C2A 126(10) 6_565 6_565
C2A C44A C45A 100(4) 6_565 .
C42A C44A C49A 135(10) 6_565 .
C45A C44A C49A 123(3) . .
C42A C44A C43A 68(10) 6_565 .
C2A C44A C43A 138(5) 6_565 .
C45A C44A C43A 107(3) . .
C49A C44A C43A 113(4) . .
C2A C44A C41A 112(4) 6_565 6_565
C49A C44A C41A 132(3) . 6_565
C43A C44A C41A 92(2) . 6_565
C41A C45A C42A 111(7) 6_565 6_565
C41A C45A C46A 113(7) 6_565 .
C42A C45A C46A 126(4) 6_565 .
C41A C45A C72A 79(6) 6_565 6_565
C42A C45A C72A 147(4) 6_565 6_565
C41A C45A C44A 125(7) 6_565 .
C46A C45A C44A 115(3) . .
C72A C45A C44A 143(3) 6_565 .
C42A C45A C37A 96(3) 6_565 .
C46A C45A C37A 130(3) . .
C72A C45A C37A 96(3) 6_565 .
C44A C45A C37A 110(3) . .
C41A C45A C2A 146(7) 6_565 6_565
C46A C45A C2A 82(2) . 6_565
C72A C45A C2A 111(2) 6_565 6_565
C37A C45A C2A 137(3) . 6_565
C72A C46A C71A 102(4) 6_565 6_565
C72A C46A C45A 79(4) 6_565 .
C71A C46A C45A 141(4) 6_565 .
C71A C46A C67A 71(2) 6_565 .
C45A C46A C67A 115(3) . .
C72A C46A C47A 137(4) 6_565 .
C45A C46A C47A 122(3) . .
C67A C46A C47A 107.9(15) . .
C72A C46A C41A 60(3) 6_565 6_565
C71A C46A C41A 140(4) 6_565 6_565
C67A C46A C41A 96(2) . 6_565
C47A C46A C41A 135(3) . 6_565
C72A C46A C3A 141(4) 6_565 6_565
C71A C46A C3A 55(2) 6_565 6_565
C45A C46A C3A 99(2) . 6_565
C67A C46A C3A 124(2) . 6_565
C41A C46A C3A 114(2) 6_565 6_565
C3A C47A C71A 137(6) 6_565 6_565
C3A C47A C53A 133(5) 6_565 .
C71A C47A C53A 63(3) 6_565 .
C3A C47A C46A 110(4) 6_565 .
C53A C47A C46A 107.3(16) . .
C71A C47A C48A 145(4) 6_565 .
C53A C47A C48A 119(3) . .
C46A C47A C48A 126(3) . .
C3A C47A C4A 46(4) 6_565 6_565
C71A C47A C4A 136(4) 6_565 6_565
C53A C47A C4A 89(2) . 6_565
C46A C47A C4A 151(3) . 6_565
C3A C47A C70A 134(5) 6_565 6_565
C46A C47A C70A 91.4(16) . 6_565
C48A C47A C70A 124(2) . 6_565
C4A C47A C70A 98(2) 6_565 6_565
C71A C47A C2A 116(3) 6_565 6_565
C53A C47A C2A 157(3) . 6_565
C46A C47A C2A 80.1(19) . 6_565
C48A C47A C2A 46.8(18) . 6_565
C4A C47A C2A 76(2) 6_565 6_565
C70A C47A C2A 144(2) 6_565 6_565
C3A C48A C4A 109(5) 6_565 6_565
C3A C48A C50A 133(5) 6_565 .
C3A C48A C49A 98(4) 6_565 .
C4A C48A C49A 145(4) 6_565 .
C50A C48A C49A 118(3) . .
C3A C48A C2A 70(4) 6_565 6_565
C4A C48A C2A 165(4) 6_565 6_565
C50A C48A C2A 143(3) . 6_565
C4A C48A C47A 95(4) 6_565 .
C50A C48A C47A 121(3) . .
C49A C48A C47A 112(3) . .
C2A C48A C47A 85(3) 6_565 .
C3A C48A C5A 158(4) 6_565 6_565
C4A C48A C5A 73(4) 6_565 6_565
C50A C48A C5A 45.0(19) . 6_565
C49A C48A C5A 74(2) . 6_565
C2A C48A C5A 102(3) 6_565 6_565
C47A C48A C5A 159(3) . 6_565
C2A C49A C1A 167(6) 6_565 .
C2A C49A C48A 77(5) 6_565 .
C1A C49A C48A 109(3) . .
C1A C49A C44A 127(4) . .
C48A C49A C44A 119(3) . .
C2A C49A C3A 50(4) 6_565 6_565
C1A C49A C3A 133(3) . 6_565
C44A C49A C3A 91(3) . 6_565
C1A C49A C42A 126(3) . 6_565
C48A C49A C42A 114(3) . 6_565
C3A C49A C42A 87(3) 6_565 6_565
C2A C49A C5A 131(5) 6_565 6_565
C1A C49A C5A 54.1(19) . 6_565
C48A C49A C5A 55(2) . 6_565
C44A C49A C5A 163(3) . 6_565
C3A C49A C5A 81(2) 6_565 6_565
C42A C49A C5A 153(2) 6_565 6_565
C2A C49A C49A 142(5) 6_565 6_565
C48A C49A C49A 133.2(19) . 6_565
C44A C49A C49A 100(3) . 6_565
C3A C49A C49A 150.2(14) 6_565 6_565
C42A C49A C49A 99(2) 6_565 6_565
C5A C49A C49A 79.9(16) 6_565 6_565
C4A C50A C5A 109(5) 6_565 6_565
C4A C50A C9A 71(5) 6_565 6_565
C5A C50A C9A 171(4) 6_565 6_565
C5A C50A C48A 74(2) 6_565 .
C9A C50A C48A 105(3) 6_565 .
C4A C50A C51A 81(5) 6_565 .
C5A C50A C51A 164(4) 6_565 .
C48A C50A C51A 114(3) . .
C4A C50A C6A 160(5) 6_565 .
C5A C50A C6A 53(2) 6_565 .
C9A C50A C6A 125(3) 6_565 .
C48A C50A C6A 125(3) . .
C51A C50A C6A 115(3) . .
C4A C50A C8A 118(5) 6_565 6_565
C5A C50A C8A 131(4) 6_565 6_565
C9A C50A C8A 47(2) 6_565 6_565
C48A C50A C8A 146(3) . 6_565
C6A C50A C8A 79(2) . 6_565
C9A C51A C8A 167(10) 6_565 6_565
C9A C51A C52A 52(10) 6_565 .
C8A C51A C52A 139(3) 6_565 .
C9A C51A C68A 152(10) 6_565 .
C52A C51A C68A 107.1(17) . .
C9A C51A C50A 80(10) 6_565 .
C8A C51A C50A 95(4) 6_565 .
C52A C51A C50A 122(3) . .
C68A C51A C50A 127(3) . .
C9A C51A C4A 53(10) 6_565 6_565
C8A C51A C4A 124(4) 6_565 6_565
C52A C51A C4A 94(3) . 6_565
C68A C51A C4A 155(4) . 6_565
C9A C51A C10A 68(10) 6_565 6_565
C8A C51A C10A 123(3) 6_565 6_565
C68A C51A C10A 93(2) . 6_565
C50A C51A C10A 130(4) . 6_565
C4A C51A C10A 104(3) 6_565 6_565
C10A C52A C9A 121(9) 6_565 6_565
C10A C52A C53A 98(8) 6_565 .
C9A C52A C53A 118(4) 6_565 .
C10A C52A C51A 112(8) 6_565 .
C53A C52A C51A 125(4) . .
C9A C52A C57A 116(3) 6_565 .
C53A C52A C57A 117(3) . .
C51A C52A C57A 106.7(16) . .
C10A C52A C70A 67(7) 6_565 6_565
C9A C52A C70A 135(4) 6_565 6_565
C51A C52A C70A 136(4) . 6_565
C57A C52A C70A 87(3) . 6_565
C9A C52A C11A 113(3) 6_565 6_565
C53A C52A C11A 113(3) . 6_565
C51A C52A C11A 103(2) . 6_565
C70A C52A C11A 81(2) 6_565 6_565
C70A C53A C71A 88(4) 6_565 6_565
C70A C53A C52A 91(4) 6_565 .
C71A C53A C52A 143(4) 6_565 .
C70A C53A C47A 122(4) 6_565 .
C52A C53A C47A 120(3) . .
C71A C53A C54A 70.7(18) 6_565 .
C52A C53A C54A 126(3) . .
C47A C53A C54A 107.2(15) . .
C70A C53A C10A 71(4) 6_565 6_565
C71A C53A C10A 138(4) 6_565 6_565
C47A C53A C10A 131(3) . 6_565
C54A C53A C10A 107(3) . 6_565
C70A C53A C3A 124(4) 6_565 6_565
C71A C53A C3A 49(2) 6_565 6_565
C52A C53A C3A 104(3) . 6_565
C54A C53A C3A 119.6(18) . 6_565
C10A C53A C3A 115(3) 6_565 6_565
C70A C54A C82A 84(4) 6_565 6_565
C70A C54A C55A 80(4) 6_565 .
C70A C54A C67A 112(3) 6_565 .
C82A C54A C67A 97(3) 6_565 .
C55A C54A C67A 113(3) . .
C82A C54A C53A 115(4) 6_565 .
C55A C54A C53A 109(3) . .
C67A C54A C53A 107.2(15) . .
C70A C54A C71A 66(3) 6_565 6_565
C82A C54A C71A 123(4) 6_565 6_565
C55A C54A C71A 132(4) . 6_565
C67A C54A C71A 58.1(15) . 6_565
C53A C54A C71A 49.4(14) . 6_565
C82A C55A C54A 59(9) 6_565 .
C82A C55A C75A 122(10) 6_565 6_565
C54A C55A C75A 144(5) . 6_565
C82A C55A C65A 66(10) 6_565 .
C54A C55A C65A 121(3) . .
C75A C55A C65A 84.3(19) 6_565 .
C82A C55A C56A 145(10) 6_565 .
C54A C55A C56A 129(3) . .
C65A C55A C56A 108.7(16) . .
C82A C55A C70A 74(10) 6_565 6_565
C75A C55A C70A 104(4) 6_565 6_565
C65A C55A C70A 138(4) . 6_565
C56A C55A C70A 94(3) . 6_565
C54A C55A C74A 90(2) . 6_565
C75A C55A C74A 110(3) 6_565 6_565
C56A C55A C74A 137(2) . 6_565
C70A C55A C74A 111(3) 6_565 6_565
C75A C56A C11A 94(5) 6_565 6_565
C75A C56A C57A 113(5) 6_565 .
C11A C56A C61A 93(2) 6_565 .
C57A C56A C61A 118.4(17) . .
C75A C56A C55A 70(4) 6_565 .
C11A C56A C55A 121(4) 6_565 .
C57A C56A C55A 110(3) . .
C61A C56A C55A 108.1(16) . .
C75A C56A C82A 65(4) 6_565 6_565
C11A C56A C82A 116(3) 6_565 6_565
C57A C56A C82A 107(3) . 6_565
C61A C56A C82A 105(2) . 6_565
C11A C56A C76A 97(2) 6_565 6_565
C57A C56A C76A 122(2) . 6_565
C55A C56A C76A 93.8(16) . 6_565
C82A C56A C76A 90(2) 6_565 6_565
C75A C56A C10A 106(5) 6_565 6_565
C61A C56A C10A 132(2) . 6_565
C55A C56A C10A 84(3) . 6_565
C82A C56A C10A 81(2) 6_565 6_565
C76A C56A C10A 128(2) 6_565 6_565
C11A C57A C10A 130(8) 6_565 6_565
C11A C57A C58A 68(5) 6_565 .
C10A C57A C58A 112(4) 6_565 .
C11A C57A C56A 55(5) 6_565 .
C10A C57A C56A 114(4) 6_565 .
C58A C57A C56A 121.2(16) . .
C11A C57A C52A 141(7) 6_565 .
C58A C57A C52A 108.7(15) . .
C56A C57A C52A 123(3) . .
C10A C57A C75A 108(4) 6_565 6_565
C58A C57A C75A 109.5(19) . 6_565
C52A C57A C75A 120(3) . 6_565
C11A C57A C12A 46(4) 6_565 6_565
C10A C57A C12A 123(4) 6_565 6_565
C56A C57A C12A 100.1(17) . 6_565
C52A C57A C12A 124(2) . 6_565
C75A C57A C12A 87.9(18) 6_565 6_565
C11A C57A C70A 107(6) 6_565 6_565
C58A C57A C70A 139(3) . 6_565
C56A C57A C70A 75(2) . 6_565
C52A C57A C70A 49(2) . 6_565
C75A C57A C70A 72.1(18) 6_565 6_565
C12A C57A C70A 135(2) 6_565 6_565
C12A C58A C11A 90(4) 6_565 6_565
C12A C58A C13A 83(4) 6_565 6_565
C11A C58A C13A 151(3) 6_565 6_565
C12A C58A C57A 116(4) 6_565 .
C13A C58A C57A 147(2) 6_565 .
C12A C58A C68A 125(5) 6_565 .
C11A C58A C68A 127(2) 6_565 .
C57A C58A C68A 106.6(15) . .
C11A C58A C59A 93(2) 6_565 .
C13A C58A C59A 83(2) 6_565 .
C57A C58A C59A 118.8(16) . .
C68A C58A C59A 127(3) . .
C12A C58A C10A 129(4) 6_565 6_565
C11A C58A C10A 46.9(19) 6_565 6_565
C13A C58A C10A 120(2) 6_565 6_565
C68A C58A C10A 80.6(18) . 6_565
C59A C58A C10A 134.6(19) . 6_565
C12A C59A C17A 149(8) 6_565 6_565
C12A C59A C60A 117(4) 6_565 .
C17A C59A C60A 62(4) 6_565 .
C17A C59A C58A 157(6) 6_565 .
C60A C59A C58A 119.9(17) . .
C12A C59A C15A 107(6) 6_565 .
C17A C59A C15A 62(3) 6_565 .
C60A C59A C15A 124(3) . .
C58A C59A C15A 108(3) . .
C12A C59A C18A 124(5) 6_565 6_565
C17A C59A C18A 50(3) 6_565 6_565
C58A C59A C18A 128.7(19) . 6_565
C15A C59A C18A 110(2) . 6_565
C12A C59A C13A 46(4) 6_565 6_565
C17A C59A C13A 122(5) 6_565 6_565
C60A C59A C13A 156(2) . 6_565
C15A C59A C13A 63(2) . 6_565
C18A C59A C13A 152(2) 6_565 6_565
C17A C59A C11A 133(4) 6_565 6_565
C60A C59A C11A 79.7(16) . 6_565
C15A C59A C11A 138(3) . 6_565
C18A C59A C11A 88.8(18) 6_565 6_565
C13A C59A C11A 82.7(19) 6_565 6_565
C18A C60A C17A 103(6) 6_565 6_565
C18A C60A C59A 134(7) 6_565 .
C18A C60A C61A 94(5) 6_565 .
C17A C60A C61A 148(3) 6_565 .
C59A C60A C61A 120.5(17) . .
C18A C60A C76A 69(5) 6_565 6_565
C17A C60A C76A 147(4) 6_565 6_565
C59A C60A C76A 136(3) . 6_565
C17A C60A C21A 86(3) 6_565 .
C59A C60A C21A 119(3) . .
C61A C60A C21A 113(3) . .
C76A C60A C21A 88(2) 6_565 .
C18A C60A C12A 143(7) 6_565 6_565
C17A C60A C12A 51(2) 6_565 6_565
C61A C60A C12A 100.2(19) . 6_565
C76A C60A C12A 117(2) 6_565 6_565
C21A C60A C12A 133(3) . 6_565
C76A C61A C75A 106(5) 6_565 6_565
C76A C61A C60A 88(5) 6_565 .
C75A C61A C60A 123(3) 6_565 .
C76A C61A C56A 132(5) 6_565 .
C60A C61A C56A 120.4(16) . .
C75A C61A C63A 87(2) 6_565 .
C60A C61A C63A 122(3) . .
C56A C61A C63A 107.6(14) . .
C76A C61A C18A 66(4) 6_565 6_565
C75A C61A C18A 133(4) 6_565 6_565
C56A C61A C18A 140(2) . 6_565
C63A C61A C18A 100(2) . 6_565
C76A C61A C11A 131(5) 6_565 6_565
C75A C61A C11A 46(2) 6_565 6_565
C60A C61A C11A 83.2(17) . 6_565
C63A C61A C11A 131(2) . 6_565
C18A C61A C11A 102(2) 6_565 6_565
C77A C62A C25A 130(6) 6_565 6_565
C25A C62A C63A 152(4) 6_565 .
C77A C62A C22A 138(6) 6_565 .
C25A C62A C22A 68(3) 6_565 .
C63A C62A C22A 118(3) . .
C77A C62A C29A 93(5) 6_565 .
C63A C62A C29A 121(3) . .
C22A C62A C29A 108.7(15) . .
C77A C62A C76A 56(5) 6_565 6_565
C25A C62A C76A 140(4) 6_565 6_565
C22A C62A C76A 86(2) . 6_565
C29A C62A C76A 140(3) . 6_565
C77A C62A C24A 143(6) 6_565 6_565
C25A C62A C24A 46(2) 6_565 6_565
C63A C62A C24A 134(3) . 6_565
C29A C62A C24A 87.1(16) . 6_565
C76A C62A C24A 103(2) 6_565 6_565
C25A C62A C78A 100(3) 6_565 6_565
C63A C62A C78A 60(2) . 6_565
C22A C62A C78A 149(3) . 6_565
C29A C62A C78A 61.1(17) . 6_565
C76A C62A C78A 87(2) 6_565 6_565
C24A C62A C78A 136(2) 6_565 6_565
C77A C63A C76A 120(6) 6_565 6_565
C76A C63A C62A 103(4) 6_565 .
C77A C63A C61A 143(5) 6_565 .
C62A C63A C61A 126(3) . .
C77A C63A C65A 100(4) 6_565 .
C76A C63A C65A 122(3) 6_565 .
C62A C63A C65A 121(3) . .
C61A C63A C65A 107.3(14) . .
C77A C63A C78A 58(4) 6_565 6_565
C76A C63A C78A 145(4) 6_565 6_565
C62A C63A C78A 79(2) . 6_565
C61A C63A C78A 145(2) . 6_565
C77A C63A C75A 149(5) 6_565 6_565
C76A C63A C75A 53(3) 6_565 6_565
C62A C63A C75A 150(3) . 6_565
C65A C63A C75A 70.7(16) . 6_565
C78A C63A C75A 109(2) 6_565 6_565
C74A C64A C78A 86(4) 6_565 6_565
C74A C64A C81A 143(5) 6_565 6_565
C78A C64A C81A 63(4) 6_565 6_565
C78A C64A C65A 53(3) 6_565 .
C81A C64A C65A 115(4) 6_565 .
C74A C64A C66A 83(4) 6_565 .
C78A C64A C66A 160(4) 6_565 .
C81A C64A C66A 120(4) 6_565 .
C65A C64A C66A 116(3) . .
C74A C64A C73A 70(3) 6_565 6_565
C78A C64A C73A 151(4) 6_565 6_565
C81A C64A C73A 130(4) 6_565 6_565
C65A C64A C73A 104(3) . 6_565
C74A C64A C30A 146(4) 6_565 .
C78A C64A C30A 66(4) 6_565 .
C65A C64A C30A 118(3) . .
C66A C64A C30A 118(4) . .
C73A C64A C30A 128(4) 6_565 .
C74A C64A C79A 116(4) 6_565 6_565
C78A C64A C79A 146(4) 6_565 6_565
C81A C64A C79A 86(4) 6_565 6_565
C65A C64A C79A 148(3) . 6_565
C73A C64A C79A 46.8(17) 6_565 6_565
C30A C64A C79A 83(3) . 6_565
C74A C65A C78A 78(4) 6_565 6_565
C74A C65A C82A 73(3) 6_565 6_565
C78A C65A C82A 146(4) 6_565 6_565
C74A C65A C55A 88(4) 6_565 .
C78A C65A C55A 161(4) 6_565 .
C82A C65A C64A 110(3) 6_565 .
C55A C65A C64A 125(3) . .
C74A C65A C63A 152(5) 6_565 .
C78A C65A C63A 81(3) 6_565 .
C82A C65A C63A 119(3) 6_565 .
C55A C65A C63A 107.3(15) . .
C64A C65A C63A 122(2) . .
C74A C65A C77A 129(4) 6_565 6_565
C78A C65A C77A 55(2) 6_565 6_565
C82A C65A C77A 139(3) 6_565 6_565
C55A C65A C77A 131.0(19) . 6_565
C64A C65A C77A 96(2) . 6_565
C74A C65A C75A 125(4) 6_565 6_565
C78A C65A C75A 135(3) 6_565 6_565
C82A C65A C75A 57(2) 6_565 6_565
C55A C65A C75A 46.3(16) . 6_565
C64A C65A C75A 150(3) . 6_565
C63A C65A C75A 61.9(15) . 6_565
C77A C65A C75A 84.7(18) 6_565 6_565
C73A C66A C79A 155(10) 6_565 6_565
C73A C66A C36A 132(10) 6_565 .
C79A C66A C67A 145(5) 6_565 .
C36A C66A C67A 120(4) . .
C73A C66A C64A 97(10) 6_565 .
C79A C66A C64A 99(4) 6_565 .
C36A C66A C64A 120(4) . .
C67A C66A C64A 111(4) . .
C73A C66A C74A 63(10) 6_565 6_565
C79A C66A C74A 131(5) 6_565 6_565
C36A C66A C74A 147(5) . 6_565
C67A C66A C74A 77(3) . 6_565
C79A C66A C72A 113(5) 6_565 6_565
C36A C66A C72A 88(4) . 6_565
C64A C66A C72A 138(4) . 6_565
C74A C66A C72A 106(3) 6_565 6_565
C72A C67A C73A 92(4) 6_565 6_565
C72A C67A C54A 138(3) 6_565 .
C73A C67A C54A 127(3) 6_565 .
C73A C67A C46A 125(3) 6_565 .
C54A C67A C46A 105.4(15) . .
C72A C67A C66A 89(3) 6_565 .
C54A C67A C66A 131(3) . .
C46A C67A C66A 122(3) . .
C72A C67A C71A 71(3) 6_565 6_565
C73A C67A C71A 148(4) 6_565 6_565
C54A C67A C71A 66.5(17) . 6_565
C66A C67A C71A 148(3) . 6_565
C72A C67A C74A 137(3) 6_565 6_565
C73A C67A C74A 52(2) 6_565 6_565
C54A C67A C74A 75(2) . 6_565
C46A C67A C74A 156(3) . 6_565
C66A C67A C74A 56(2) . 6_565
C71A C67A C74A 125(2) 6_565 6_565
C72A C67A C82A 150(4) 6_565 6_565
C73A C67A C82A 92(3) 6_565 6_565
C46A C67A C82A 131.0(19) . 6_565
C66A C67A C82A 96(3) . 6_565
C71A C67A C82A 89(2) 6_565 6_565
C72A C67A C70A 117(3) 6_565 6_565
C73A C67A C70A 130(3) 6_565 6_565
C46A C67A C70A 89.1(15) . 6_565
C66A C67A C70A 134(3) . 6_565
C71A C67A C70A 47.3(16) 6_565 6_565
C74A C67A C70A 81.9(17) 6_565 6_565
C8A C68A C13A 115(5) 6_565 6_565
C8A C68A C69A 61(4) 6_565 .
C13A C68A C69A 57(3) 6_565 .
C8A C68A C58A 153(4) 6_565 .
C13A C68A C58A 65(3) 6_565 .
C69A C68A C58A 121(3) . .
C8A C68A C51A 57(4) 6_565 .
C13A C68A C51A 152(4) 6_565 .
C69A C68A C51A 116(3) . .
C58A C68A C51A 109.0(16) . .
C8A C68A C9A 61(4) 6_565 6_565
C13A C68A C9A 154(4) 6_565 6_565
C69A C68A C9A 120(3) . 6_565
C58A C68A C9A 106(3) . 6_565
C8A C68A C12A 143(5) 6_565 6_565
C13A C68A C12A 48(2) 6_565 6_565
C69A C68A C12A 102(3) . 6_565
C51A C68A C12A 120(2) . 6_565
C9A C68A C12A 118(3) 6_565 6_565
C13A C69A C8A 80(3) 6_565 6_565
C13A C69A C69A 131(2) 6_565 6_565
C8A C69A C69A 138(2) 6_565 6_565
C13A C69A C7A 155(3) 6_565 .
C8A C69A C7A 81(3) 6_565 .
C69A C69A C7A 60.1(15) 6_565 .
C69A C69A C68A 165.3(15) 6_565 .
C7A C69A C68A 114(3) . .
C13A C69A C14A 70(2) 6_565 .
C8A C69A C14A 145(3) 6_565 .
C69A C69A C14A 62.0(14) 6_565 .
C7A C69A C14A 120(2) . .
C68A C69A C14A 118(3) . .
C53A C70A C54A 110(5) 6_565 6_565
C53A C70A C10A 77(4) 6_565 .
C54A C70A C10A 155(4) 6_565 .
C53A C70A C82A 163(5) 6_565 .
C54A C70A C82A 54(3) 6_565 .
C10A C70A C82A 118(3) . .
C53A C70A C71A 59(3) 6_565 .
C54A C70A C71A 77(3) 6_565 .
C10A C70A C71A 124(3) . .
C82A C70A C71A 112(3) . .
C53A C70A C55A 161(5) 6_565 6_565
C54A C70A C55A 60(3) 6_565 6_565
C10A C70A C55A 106(3) . 6_565
C71A C70A C55A 126(3) . 6_565
C53A C70A C52A 58(3) 6_565 6_565
C54A C70A C52A 155(4) 6_565 6_565
C82A C70A C52A 137(3) . 6_565
C71A C70A C52A 108(3) . 6_565
C55A C70A C52A 125(3) 6_565 6_565
C54A C70A C47A 98(3) 6_565 6_565
C10A C70A C47A 100(3) . 6_565
C82A C70A C47A 137(3) . 6_565
C55A C70A C47A 151(3) 6_565 6_565
C52A C70A C47A 83(2) 6_565 6_565
C53A C70A C67A 102(4) 6_565 6_565
C10A C70A C67A 163(3) . 6_565
C82A C70A C67A 66(2) . 6_565
C71A C70A C67A 46.7(16) . 6_565
C55A C70A C67A 79.6(19) 6_565 6_565
C52A C70A C67A 154(3) 6_565 6_565
C47A C70A C67A 71.6(16) 6_565 6_565
C53A C70A C57A 101(4) 6_565 6_565
C54A C70A C57A 134(3) 6_565 6_565
C82A C70A C57A 93(2) . 6_565
C71A C70A C57A 148(3) . 6_565
C55A C70A C57A 81(2) 6_565 6_565
C47A C70A C57A 126(2) 6_565 6_565
C67A C70A C57A 156(2) 6_565 6_565
C47A C71A C46A 98(3) 6_565 6_565
C47A C71A C53A 80(3) 6_565 6_565
C46A C71A C53A 166(4) 6_565 6_565
C47A C71A C72A 130(4) 6_565 .
C53A C71A C72A 151(3) 6_565 .
C47A C71A C67A 165(4) 6_565 6_565
C46A C71A C67A 67(2) 6_565 6_565
C53A C71A C67A 115(3) 6_565 6_565
C47A C71A C70A 109(3) 6_565 .
C46A C71A C70A 153(3) 6_565 .
C72A C71A C70A 120(3) . .
C67A C71A C70A 86(2) 6_565 .
C46A C71A C3A 90(3) 6_565 .
C53A C71A C3A 91(3) 6_565 .
C72A C71A C3A 117(3) . .
C67A C71A C3A 152(3) 6_565 .
C70A C71A C3A 115(3) . .
C47A C71A C54A 138(4) 6_565 6_565
C46A C71A C54A 118(3) 6_565 6_565
C53A C71A C54A 59.9(17) 6_565 6_565
C72A C71A C54A 91(2) . 6_565
C67A C71A C54A 55.3(15) 6_565 6_565
C3A C71A C54A 151(3) . 6_565
C46A C72A C67A 111(4) 6_565 6_565
C67A C72A C71A 73(3) 6_565 .
C46A C72A C45A 67(3) 6_565 6_565
C67A C72A C45A 172(4) 6_565 6_565
C71A C72A C45A 102(2) . 6_565
C46A C72A C41A 90(3) 6_565 .
C67A C72A C41A 157(3) 6_565 .
C71A C72A C41A 123(3) . .
C46A C72A C73A 160(4) 6_565 .
C67A C72A C73A 50(3) 6_565 .
C71A C72A C73A 117(2) . .
C45A C72A C73A 131(2) 6_565 .
C41A C72A C73A 107.8(15) . .
C46A C72A C66A 169(4) 6_565 6_565
C67A C72A C66A 59(3) 6_565 6_565
C71A C72A C66A 126(3) . 6_565
C45A C72A C66A 123(3) 6_565 6_565
C41A C72A C66A 99(2) . 6_565
C66A C73A C67A 162(10) 6_565 6_565
C67A C73A C79A 146(3) 6_565 .
C66A C73A C72A 126(10) 6_565 .
C79A C73A C72A 108.8(15) . .
C66A C73A C74A 106(10) 6_565 .
C67A C73A C74A 92(3) 6_565 .
C79A C73A C74A 118(3) . .
C72A C73A C74A 125(3) . .
C66A C73A C64A 71(10) 6_565 6_565
C67A C73A C64A 127(3) 6_565 6_565
C79A C73A C64A 84(3) . 6_565
C72A C73A C64A 156(4) . 6_565
C67A C73A C36A 125(3) 6_565 6_565
C72A C73A C36A 88(2) . 6_565
C74A C73A C36A 135(4) . 6_565
C64A C73A C36A 103(3) 6_565 6_565
C65A C74A C64A 109(5) 6_565 6_565
C65A C74A C78A 62(3) 6_565 .
C64A C74A C78A 48(3) 6_565 .
C65A C74A C82A 70(3) 6_565 .
C64A C74A C82A 172(4) 6_565 .
C78A C74A C82A 129(4) . .
C65A C74A C73A 174(4) 6_565 .
C64A C74A C73A 74(3) 6_565 .
C78A C74A C73A 120(3) . .
C82A C74A C73A 107(3) . .
C65A C74A C55A 61(3) 6_565 6_565
C64A C74A C55A 169(4) 6_565 6_565
C78A C74A C55A 121(3) . 6_565
C73A C74A C55A 116(3) . 6_565
C65A C74A C66A 171(5) 6_565 6_565
C64A C74A C66A 63(3) 6_565 6_565
C78A C74A C66A 109(3) . 6_565
C82A C74A C66A 118(3) . 6_565
C55A C74A C66A 127(3) 6_565 6_565
C65A C74A C67A 140(4) 6_565 6_565
C64A C74A C67A 110(4) 6_565 6_565
C78A C74A C67A 153(3) . 6_565
C82A C74A C67A 71(3) . 6_565
C55A C74A C67A 80(2) 6_565 6_565
C66A C74A C67A 47.4(19) 6_565 6_565
C56A C75A C61A 109(5) 6_565 6_565
C56A C75A C55A 82(4) 6_565 6_565
C61A C75A C55A 147(4) 6_565 6_565
C56A C75A C11A 56(4) 6_565 .
C61A C75A C11A 100(3) 6_565 .
C55A C75A C11A 111(3) 6_565 .
C56A C75A C76A 136(5) 6_565 .
C55A C75A C76A 129(3) 6_565 .
C11A C75A C76A 118(3) . .
C56A C75A C82A 92(5) 6_565 .
C61A C75A C82A 147(3) 6_565 .
C11A C75A C82A 113(3) . .
C76A C75A C82A 123(3) . .
C56A C75A C63A 142(5) 6_565 6_565
C61A C75A C63A 55.9(18) 6_565 6_565
C55A C75A C63A 96(2) 6_565 6_565
C11A C75A C63A 151(3) . 6_565
C82A C75A C63A 91(2) . 6_565
C56A C75A C57A 46(4) 6_565 6_565
C61A C75A C57A 115(3) 6_565 6_565
C55A C75A C57A 95(2) 6_565 6_565
C76A C75A C57A 135(3) . 6_565
C82A C75A C57A 98(2) . 6_565
C63A C75A C57A 168(3) 6_565 6_565
C56A C75A C65A 125(5) 6_565 6_565
C61A C75A C65A 103(2) 6_565 6_565
C55A C75A C65A 49.4(15) 6_565 6_565
C11A C75A C65A 154(3) . 6_565
C76A C75A C65A 80.2(19) . 6_565
C57A C75A C65A 142(2) 6_565 6_565
C61A C76A C63A 122(6) 6_565 6_565
C61A C76A C75A 46(4) 6_565 .
C63A C76A C75A 93(3) 6_565 .
C61A C76A C18A 89(5) 6_565 .
C63A C76A C18A 148(4) 6_565 .
C75A C76A C18A 116(3) . .
C61A C76A C77A 149(6) 6_565 .
C75A C76A C77A 114(3) . .
C18A C76A C77A 122(3) . .
C61A C76A C60A 66(4) 6_565 6_565
C63A C76A C60A 171(4) 6_565 6_565
C75A C76A C60A 95(2) . 6_565
C77A C76A C60A 145(3) . 6_565
C61A C76A C62A 161(5) 6_565 6_565
C63A C76A C62A 45(3) 6_565 6_565
C75A C76A C62A 134(3) . 6_565
C18A C76A C62A 104(3) . 6_565
C60A C76A C62A 127(3) 6_565 6_565
C63A C76A C56A 100(3) 6_565 6_565
C18A C76A C56A 112(2) . 6_565
C77A C76A C56A 124(3) . 6_565
C60A C76A C56A 89(2) 6_565 6_565
C62A C76A C56A 143(2) 6_565 6_565
C62A C77A C63A 131(7) 6_565 6_565
C63A C77A C25A 155(5) 6_565 .
C62A C77A C78A 134(6) 6_565 .
C63A C77A C78A 95(4) 6_565 .
C25A C77A C78A 107(3) . .
C62A C77A C76A 104(6) 6_565 .
C25A C77A C76A 122(3) . .
C78A C77A C76A 119(3) . .
C62A C77A C29A 64(5) 6_565 6_565
C63A C77A C29A 165(5) 6_565 6_565
C78A C77A C29A 70(2) . 6_565
C76A C77A C29A 152(3) . 6_565
C62A C77A C65A 175(6) 6_565 6_565
C63A C77A C65A 54(3) 6_565 6_565
C25A C77A C65A 145(3) . 6_565
C76A C77A C65A 81(2) . 6_565
C29A C77A C65A 111(2) 6_565 6_565
C63A C77A C22A 110(4) 6_565 6_565
C78A C77A C22A 147(3) . 6_565
C76A C77A C22A 78(2) . 6_565
C29A C77A C22A 83(2) 6_565 6_565
C65A C77A C22A 153(2) 6_565 6_565
C64A C78A C65A 86(4) 6_565 6_565
C64A C78A C81A 76(4) 6_565 .
C65A C78A C81A 158(5) 6_565 .
C74A C78A C81A 119(5) . .
C64A C78A C77A 164(4) 6_565 .
C65A C78A C77A 84(3) 6_565 .
C74A C78A C77A 121(3) . .
C81A C78A C77A 111(5) . .
C64A C78A C30A 80(4) 6_565 6_565
C65A C78A C30A 162(4) 6_565 6_565
C74A C78A C30A 124(4) . 6_565
C77A C78A C30A 107(4) . 6_565
C64A C78A C63A 141(4) 6_565 6_565
C65A C78A C63A 57(2) 6_565 6_565
C74A C78A C63A 95(2) . 6_565
C81A C78A C63A 138(4) . 6_565
C30A C78A C63A 134(4) 6_565 6_565
C64A C78A C29A 128(4) 6_565 6_565
C65A C78A C29A 142(3) 6_565 6_565
C74A C78A C29A 160(3) . 6_565
C81A C78A C29A 53(4) . 6_565
C77A C78A C29A 59(2) . 6_565
C30A C78A C29A 48(3) 6_565 6_565
C63A C78A C29A 86(2) 6_565 6_565
C64A C78A C62A 168(3) 6_565 6_565
C65A C78A C62A 97(2) 6_565 6_565
C74A C78A C62A 134(3) . 6_565
C81A C78A C62A 99(4) . 6_565
C30A C78A C62A 95(3) 6_565 6_565
C36A C79A C66A 99(7) 6_565 6_565
C36A C79A C35A 85(7) 6_565 6_565
C66A C79A C35A 157(5) 6_565 6_565
C36A C79A C73A 94(6) 6_565 .
C35A C79A C73A 156(4) 6_565 .
C66A C79A C40A 112(3) 6_565 .
C35A C79A C40A 72(3) 6_565 .
C73A C79A C40A 106.6(15) . .
C36A C79A C80A 125(8) 6_565 .
C66A C79A C80A 119(4) 6_565 .
C73A C79A C80A 122(3) . .
C40A C79A C80A 114(3) . .
C36A C79A C64A 138(6) 6_565 6_565
C66A C79A C64A 46(3) 6_565 6_565
C35A C79A C64A 118(3) 6_565 6_565
C73A C79A C64A 50(2) . 6_565
C40A C79A C64A 146(2) . 6_565
C80A C79A C64A 74(2) . 6_565
C66A C79A C37A 100(4) 6_565 6_565
C35A C79A C37A 84(3) 6_565 6_565
C73A C79A C37A 95.0(17) . 6_565
C80A C79A C37A 123(3) . 6_565
C64A C79A C37A 138(2) 6_565 6_565
C31A C80A C35A 125(10) 6_565 6_565
C31A C80A C33A 60(7) 6_565 .
C35A C80A C33A 65(3) 6_565 .
C31A C80A C30A 64(7) 6_565 6_565
C35A C80A C30A 166(4) 6_565 6_565
C33A C80A C30A 123(4) . 6_565
C31A C80A C81A 74(8) 6_565 .
C35A C80A C81A 157(4) 6_565 .
C33A C80A C81A 132(4) . .
C31A C80A C79A 170(8) 6_565 .
C35A C80A C79A 55(3) 6_565 .
C33A C80A C79A 119(4) . .
C30A C80A C79A 114(4) 6_565 .
C81A C80A C79A 103(4) . .
C31A C80A C36A 160(9) 6_565 6_565
C33A C80A C36A 105(3) . 6_565
C30A C80A C36A 124(4) 6_565 6_565
C81A C80A C36A 114(3) . 6_565
C78A C81A C29A 82(4) . 6_565
C64A C81A C29A 123(4) 6_565 6_565
C78A C81A C31A 155(6) . 6_565
C64A C81A C31A 119(6) 6_565 6_565
C29A C81A C31A 114(4) 6_565 6_565
C78A C81A C80A 136(6) . .
C64A C81A C80A 96(5) 6_565 .
C29A C81A C80A 136(5) 6_565 .
C78A C81A C26A 110(5) . .
C64A C81A C26A 150(5) 6_565 .
C31A C81A C26A 85(3) 6_565 .
C80A C81A C26A 107(4) . .
C55A C82A C54A 105(10) 6_565 6_565
C55A C82A C65A 98(10) 6_565 6_565
C54A C82A C65A 147(4) 6_565 6_565
C55A C82A C74A 133(10) 6_565 .
C54A C82A C74A 112(4) 6_565 .
C55A C82A C70A 91(10) 6_565 .
C65A C82A C70A 161(4) 6_565 .
C74A C82A C70A 136(3) . .
C55A C82A C75A 46(10) 6_565 .
C54A C82A C75A 134(3) 6_565 .
C65A C82A C75A 79(3) 6_565 .
C74A C82A C75A 113(4) . .
C70A C82A C75A 96(3) . .
C54A C82A C56A 115(3) 6_565 6_565
C65A C82A C56A 97(3) 6_565 6_565
C74A C82A C56A 133(4) . 6_565
C70A C82A C56A 83(2) . 6_565
C55A C82A C67A 151(10) 6_565 6_565
C54A C82A C67A 47(2) 6_565 6_565
C65A C82A C67A 106(2) 6_565 6_565
C74A C82A C67A 69(2) . 6_565
C70A C82A C67A 71(2) . 6_565
C75A C82A C67A 154(3) . 6_565
C56A C82A C67A 155(3) 6_565 6_565
C2S C1S C6S 119(2) . .
C2S C1S C7S 119(2) . .
C6S C1S C7S 121(2) . .
C1S C2S C3S 120(2) . .
C1S C2S H2S 119.8 . .
C3S C2S H2S 119.8 . .
C4S C3S C2S 119.2(19) . .
C4S C3S H3S 120.4 . .
C2S C3S H3S 120.4 . .
C3S C4S C5S 117(2) . .
C3S C4S H4S 121.6 . .
C5S C4S H4S 121.6 . .
C6S C5S C4S 124(2) . .
C6S C5S H5S 117.9 . .
C4S C5S H5S 117.9 . .
C5S C6S C1S 120(2) . .
C5S C6S H6S 120.1 . .
C1S C6S H6S 120.1 . .
C1S C7S H7SA 109.5 . .
C1S C7S H7SB 109.5 . .
H7SA C7S H7SB 109.5 . .
C1S C7S H7SC 109.5 . .
H7SA C7S H7SC 109.5 . .
H7SB C7S H7SC 109.5 . .
S1 Dy1 Dy2 43.6(3) . .
S1 Dy1 Dy2 43.6(3) 6_565 .
S1 S1 Dy1 67.8(3) 6_565 .
S1 S1 Dy2 69.2(3) 6_565 .
Dy1 S1 Dy2 96.1(4) . .
S1 Dy2 S1 41.5(6) 6_565 .
S1 Dy2 Dy1 40.3(3) 6_565 .
S1 Dy2 Dy1 40.3(3) . .
Dy3 Dy3 S2 64.44(19) 6_565 .
Dy3 S2 Dy3 51.1(4) 6_565 .
C12S C11S C16S 125(4) . .
C12S C11S C17S 112(3) . .
C16S C11S C17S 123(3) . .
C11S C12S C13S 116(3) . .
C11S C12S H12S 122.2 . .
C13S C12S H12S 122.2 . .
C14S C13S C12S 121(3) . .
C14S C13S H13S 119.3 . .
C12S C13S H13S 119.3 . .
C13S C14S C15S 120(5) . .
C13S C14S H14S 120.2 . .
C15S C14S H14S 120.2 . .
C14S C15S C16S 118(3) . .
C14S C15S H15S 120.8 . .
C16S C15S H15S 120.8 . .
C11S C16S C15S 120(3) . .
C11S C16S H16S 119.9 . .
C15S C16S H16S 119.9 . .
C11S C17S H17C 109.5 . .
C11S C17S H17D 109.5 . .
H17C C17S H17D 109.5 . .
C11S C17S H17E 109.5 . .
H17C C17S H17E 109.5 . .
H17D C17S H17E 109.5 . .

loop_
_geom_bond_atom_site_label_1
_geom_bond_atom_site_label_2
_geom_bond_distance
_geom_bond_site_symmetry_2
Ni1P N3P 1.963(12) .
Ni1P N2P 1.968(8) .
Ni1P N2P 1.968(8) 6_565
Ni1P N1P 1.969(12) .
N1P C2P 1.383(14) 6_565
N1P C2P 1.383(14) .
N2P C4P 1.356(13) .
N2P C7P 1.364(14) .
N3P C9P 1.359(12) 6_565
N3P C9P 1.359(12) .
C1P C1P 1.32(3) 6_565
C1P C2P 1.456(15) .
C1P C17P 1.502(17) .
C2P C3P 1.371(19) .
C3P C4P 1.388(16) .
C3P H3P 0.9300 .
C4P C5P 1.440(18) .
C5P C6P 1.367(17) .
C5P C15P 1.517(17) .
C6P C13P 1.39(2) .
C6P C7P 1.448(18) .
C7P C8P 1.367(15) .
C8P C9P 1.357(16) .
C8P H8P 0.9300 .
C9P C10P 1.463(13) .
C10P C10P 1.33(2) 6_565
C10P C11P 1.497(15) .
C11P C12P 1.528(16) .
C11P H11A 0.9700 .
C11P H11B 0.9700 .
C12P H12A 0.9600 .
C12P H12B 0.9600 .
C12P H12C 0.9600 .
C13P C14P 1.53(2) .
C13P H13A 0.9700 .
C13P H13B 0.9700 .
C14P H14A 0.9600 .
C14P H14B 0.9600 .
C14P H14C 0.9600 .
C15P C16P 1.52(3) .
C15P H15A 0.9700 .
C15P H15B 0.9700 .
C16P H16A 0.9600 .
C16P H16B 0.9600 .
C16P H16C 0.9600 .
C17P C18P 1.492(19) .
C17P H17A 0.9700 .
C17P H17B 0.9700 .
C18P H18A 0.9600 .
C18P H18B 0.9600 .
C18P H18C 0.9600 .
C1A C49A 1.11(4) 6_565
C1A C49A 1.11(4) .
C1A C5A 1.47(4) 6_565
C1A C5A 1.47(3) .
C2A C49A 0.71(4) 6_565
C2A C44A 1.09(5) 6_565
C2A C42A 1.40(5) .
C2A C3A 1.41(5) .
C2A C48A 1.46(5) 6_565
C3A C47A 0.74(4) 6_565
C3A C48A 0.82(4) 6_565
C3A C4A 1.41(5) .
C3A C71A 1.49(5) .
C4A C50A 0.74(4) 6_565
C4A C48A 0.92(4) 6_565
C4A C9A 1.38(6) .
C4A C51A 1.52(5) 6_565
C4A C5A 1.55(5) .
C5A C50A 1.14(4) 6_565
C5A C6A 1.29(3) .
C5A C5A 1.34(7) 6_565
C5A C48A 1.55(5) 6_565
C6A C7A 1.34(3) .
C6A C50A 1.60(4) .
C6A C50A 1.60(4) 6_565
C7A C69A 1.30(3) 6_565
C7A C69A 1.30(3) .
C7A C8A 1.60(4) .
C7A C8A 1.60(4) 6_565
C8A C68A 0.74(4) 6_565
C8A C51A 1.15(5) 6_565
C8A C69A 1.16(4) 6_565
C8A C9A 1.41(5) .
C8A C13A 1.49(4) .
C9A C51A 0.26(7) 6_565
C9A C52A 1.24(6) 6_565
C9A C50A 1.43(6) 6_565
C9A C10A 1.56(6) .
C9A C68A 1.62(5) 6_565
C10A C52A 0.50(4) 6_565
C10A C57A 0.97(4) 6_565
C10A C70A 1.39(5) .
C10A C11A 1.43(4) .
C10A C53A 1.44(5) 6_565
C10A C51A 1.63(6) 6_565
C11A C57A 0.60(3) 6_565
C11A C56A 1.14(4) 6_565
C11A C58A 1.28(4) 6_565
C11A C75A 1.37(4) .
C11A C12A 1.48(5) .
C12A C59A 0.70(4) 6_565
C12A C58A 0.75(4) 6_565
C12A C17A 1.37(5) .
C12A C13A 1.44(4) .
C13A C68A 1.02(4) 6_565
C13A C69A 1.15(4) 6_565
C13A C58A 1.32(4) 6_565
C13A C14A 1.47(4) .
C14A C15A 1.30(3) 6_565
C14A C15A 1.30(3) .
C14A C69A 1.38(3) 6_565
C14A C69A 1.38(3) .
C15A C15A 0.95(6) 6_565
C15A C16A 1.26(3) .
C15A C17A 1.41(4) 6_565
C15A C59A 1.59(4) .
C16A C20A 1.43(2) .
C16A C17A 1.58(3) 6_565
C16A C17A 1.58(3) .
C17A C59A 0.73(4) 6_565
C17A C60A 1.19(5) 6_565
C17A C18A 1.45(3) .
C18A C60A 0.60(3) 6_565
C18A C21A 1.16(6) 6_565
C18A C76A 1.41(4) .
C18A C19A 1.48(3) .
C18A C61A 1.55(4) 6_565
C19A C21A 0.40(5) 6_565
C19A C22A 1.10(4) 6_565
C19A C24A 1.40(4) .
C19A C20A 1.42(3) .
C20A C21A 1.42(5) .
C20A C21A 1.42(5) 6_565
C21A C22A 1.37(5) .
C22A C24A 0.69(4) 6_565
C22A C25A 1.39(4) 6_565
C22A C62A 1.45(3) .
C22A C23A 1.48(3) .
C23A C24A 0.79(4) 6_565
C23A C23A 0.87(6) 6_565
C23A C28A 1.46(3) .
C23A C24A 1.57(5) .
C23A C25A 1.65(4) 6_565
C24A C25A 1.33(5) .
C25A C62A 0.91(4) 6_565
C25A C29A 0.98(4) 6_565
C25A C77A 1.38(5) .
C25A C28A 1.42(4) 6_565
C25A C26A 1.46(4) .
C26A C29A 0.75(4) 6_565
C26A C28A 1.03(4) 6_565
C26A C30A 1.36(7) 6_565
C26A C81A 1.53(8) .
C26A C27A 1.64(4) .
C27A C28A 1.37(3) 6_565
C27A C28A 1.37(3) .
C27A C32A 1.37(3) .
C28A C29A 1.43(3) .
C28A C28A 1.67(6) 6_565
C29A C30A 1.37(8) .
C29A C81A 1.41(8) 6_565
C29A C62A 1.45(3) .
C29A C77A 1.61(5) 6_565
C30A C81A 0.28(9) 6_565
C30A C31A 1.27(8) .
C30A C80A 1.41(9) 6_565
C30A C78A 1.53(6) 6_565
C30A C64A 1.66(6) .
C31A C80A 0.57(5) 6_565
C31A C33A 1.20(5) 6_565
C31A C81A 1.44(8) 6_565
C31A C35A 1.49(5) .
C31A C32A 1.65(4) .
C32A C33A 1.27(3) .
C32A C33A 1.27(3) 6_565
C33A C33A 1.25(7) 6_565
C33A C35A 1.34(4) 6_565
C33A C80A 1.38(5) .
C33A C34A 1.47(4) .
C34A C39A 1.48(4) 6_565
C34A C39A 1.48(4) .
C34A C35A 1.67(4) .
C34A C35A 1.67(4) 6_565
C35A C80A 1.09(5) 6_565
C35A C79A 1.27(5) 6_565
C35A C36A 1.35(5) .
C35A C40A 1.63(5) 6_565
C36A C79A 0.58(5) 6_565
C36A C40A 0.93(5) 6_565
C36A C66A 1.38(6) .
C36A C37A 1.46(5) .
C36A C73A 1.61(5) 6_565
C37A C40A 0.66(4) 6_565
C37A C41A 0.98(4) 6_565
C37A C39A 1.40(5) 6_565
C37A C45A 1.53(4) .
C38A C39A 1.21(4) .
C38A C39A 1.21(4) 6_565
C38A C43A 1.41(3) .
C39A C39A 1.09(7) 6_565
C39A C40A 1.32(5) .
C40A C41A 1.46(3) .
C40A C79A 1.48(3) .
C41A C45A 0.59(4) 6_565
C41A C72A 1.46(3) .
C41A C42A 1.49(5) .
C41A C46A 1.68(5) 6_565
C42A C44A 0.44(5) 6_565
C42A C45A 1.17(6) 6_565
C42A C43A 1.39(5) .
C43A C44A 1.50(5) .
C43A C44A 1.50(5) 6_565
C44A C45A 1.48(6) .
C44A C49A 1.49(5) .
C45A C46A 1.35(4) .
C45A C72A 1.44(5) 6_565
C46A C72A 0.82(3) 6_565
C46A C71A 1.03(4) 6_565
C46A C67A 1.42(3) .
C46A C47A 1.43(3) .
C47A C71A 0.86(3) 6_565
C47A C53A 1.40(3) .
C47A C48A 1.50(4) .
C48A C50A 1.42(4) .
C48A C49A 1.46(4) .
C50A C51A 1.45(5) .
C51A C52A 1.38(3) .
C51A C68A 1.38(3) .
C52A C53A 1.28(4) .
C52A C57A 1.41(3) .
C52A C70A 1.51(5) 6_565
C53A C70A 0.79(3) 6_565
C53A C71A 1.27(4) 6_565
C53A C54A 1.44(3) .
C54A C70A 0.97(4) 6_565
C54A C82A 1.15(5) 6_565
C54A C55A 1.30(5) .
C54A C67A 1.41(3) .
C54A C71A 1.57(4) 6_565
C55A C82A 0.37(6) 6_565
C55A C75A 1.34(5) 6_565
C55A C65A 1.41(3) .
C55A C56A 1.41(3) .
C55A C70A 1.48(5) 6_565
C55A C74A 1.61(4) 6_565
C56A C75A 0.67(3) 6_565
C56A C57A 1.38(4) .
C56A C61A 1.41(3) .
C57A C58A 1.37(3) .
C57A C75A 1.76(4) 6_565
C57A C70A 2.01(5) 6_565
C58A C68A 1.37(3) .
C58A C59A 1.44(4) .
C59A C60A 1.35(4) .
C60A C61A 1.39(4) .
C60A C76A 1.52(5) 6_565
C61A C76A 0.67(3) 6_565
C61A C75A 1.04(4) 6_565
C61A C63A 1.43(3) .
C62A C77A 0.61(4) 6_565
C62A C63A 1.26(4) .
C63A C77A 0.78(4) 6_565
C63A C76A 0.95(4) 6_565
C63A C65A 1.44(3) .
C64A C74A 0.92(4) 6_565
C64A C78A 0.94(4) 6_565
C64A C81A 1.39(7) 6_565
C64A C65A 1.43(4) .
C64A C66A 1.45(6) .
C64A C73A 1.53(5) 6_565
C65A C74A 0.84(3) 6_565
C65A C78A 1.15(4) 6_565
C65A C82A 1.30(5) 6_565
C66A C73A 0.33(5) 6_565
C66A C79A 1.16(5) 6_565
C66A C67A 1.44(5) .
C66A C74A 1.62(6) 6_565
C66A C72A 1.68(6) 6_565
C67A C72A 0.90(3) 6_565
C67A C73A 1.13(4) 6_565
C67A C71A 1.46(4) 6_565
C68A C69A 1.33(4) .
C69A C69A 1.30(7) 6_565
C70A C82A 1.43(5) .
C70A C71A 1.47(4) .
C71A C72A 1.44(4) .
C72A C73A 1.47(3) .
C73A C79A 1.46(3) .
C73A C74A 1.50(5) .
C74A C78A 1.27(5) .
C74A C82A 1.33(4) .
C75A C76A 1.38(4) .
C75A C82A 1.57(5) .
C76A C77A 1.50(4) .
C77A C78A 1.44(5) .
C78A C81A 1.27(6) .
C79A C80A 1.51(5) .
C80A C81A 1.49(8) .
C1S C2S 1.35(3) .
C1S C6S 1.41(3) .
C1S C7S 1.43(3) .
C2S C3S 1.44(3) .
C2S H2S 0.9300 .
C3S C4S 1.38(3) .
C3S H3S 0.9300 .
C4S C5S 1.41(3) .
C4S H4S 0.9300 .
C5S C6S 1.30(4) .
C5S H5S 0.9300 .
C6S H6S 0.9300 .
C7S H7SA 0.9600 .
C7S H7SB 0.9600 .
C7S H7SC 0.9600 .
Dy1 S1 2.287(12) .
Dy1 S1 2.287(12) 6_565
Dy1 Dy2 3.515(5) .
S1 S1 1.73(3) 6_565
S1 Dy2 2.437(11) .
Dy3 Dy3 2.149(10) 6_565
Dy3 S2 2.490(14) .
Dy4 Dy4 2.734(12) 6_565
Dy5 Dy5 1.684(18) 6_565
Dy6 Dy6 2.16(3) 6_565
Dy7 Dy7 2.29(4) 6_565
C11S C12S 1.32(5) .
C11S C16S 1.34(4) .
C11S C17S 1.54(6) .
C12S C13S 1.54(8) .
C12S H12S 0.9300 .
C13S C14S 1.33(6) .
C13S H13S 0.9300 .
C14S C15S 1.42(5) .
C14S H14S 0.9300 .
C15S C16S 1.45(6) .
C15S H15S 0.9300 .
C16S H16S 0.9300 .
C17S H17C 0.9600 .
C17S H17D 0.9600 .
C17S H17E 0.9600 .
